data_7132515
loop_
_publ_author_name
'Mondal, Rahul'
'Evans, Matthew J.'
'Nguyen, Dat T.'
'Rajeshkumar, Thayalan'
'Maron, Laurent'
'Jones, Cameron'

_publ_section_title
;
 Steric control of Mg-Mg bond formation <i>vs.</i> N<sub>2</sub>
 activation in the reduction of bulky magnesium diamide complexes.
;
_journal_issue 8
_journal_name_full 'Chemical communications (Cambridge, England)'
_journal_page_first 1016
_journal_page_last 1019
_journal_paper_doi 10.1039/d3cc05787a
_journal_volume 60
_journal_year 2024
_chemical_formula_moiety 'C98 H134 K2 Mg2 N4 O2, C6 H14'
_chemical_formula_sum 'C104 H148 K2 Mg2 N4 O2'
_chemical_formula_weight 1613.08
_space_group_crystal_system triclinic
_space_group_IT_number 2
_space_group_name_Hall '-P 1'
_space_group_name_H-M_alt 'P -1'
_atom_sites_solution_hydrogens mixed
_atom_sites_solution_primary fmap
_audit_creation_date 2023-10-17
_audit_creation_method
;
Olex2 1.5
(compiled 2022.04.07 svn.rca3783a0 for OlexSys, GUI svn.r6498)
;
_audit_update_record
;
2023-11-22 deposited with the CCDC.	2023-12-19 downloaded from the CCDC.
;
_cell_angle_alpha 90.877(2)
_cell_angle_beta 90.703(2)
_cell_angle_gamma 106.972(2)
_cell_formula_units_Z 2
_cell_length_a 16.5142(3)
_cell_length_b 16.8828(3)
_cell_length_c 17.9517(3)
_cell_measurement_reflns_used 19482
_cell_measurement_temperature 123.01(10)
_cell_measurement_theta_max 79.1990
_cell_measurement_theta_min 4.4380
_cell_volume 4785.76(15)
_computing_cell_refinement 'CrysAlisPro 1.171.42.49 (Rigaku OD, 2022)'
_computing_data_collection 'CrysAlisPro 1.171.42.49 (Rigaku OD, 2022)'
_computing_data_reduction 'CrysAlisPro 1.171.42.49 (Rigaku OD, 2022)'
_computing_molecular_graphics 'Olex2 1.5 (Dolomanov et al., 2009)'
_computing_publication_material 'Olex2 1.5 (Dolomanov et al., 2009)'
_computing_structure_refinement 'SHELXL-2018/3 (Sheldrick, 2018)'
_diffrn_ambient_environment N~2~
_diffrn_ambient_temperature 123.01(10)
_diffrn_detector 'Hybrid Pixel Array Detector'
_diffrn_detector_area_resol_mean 10.0000
_diffrn_detector_type HyPix
_diffrn_measured_fraction_theta_full 0.844
_diffrn_measured_fraction_theta_max 0.805
_diffrn_measurement_device 'four-circle diffractometer'
_diffrn_measurement_device_type 'XtaLAB Synergy, Dualflex, HyPix'
_diffrn_measurement_method 'w/ scans'
_diffrn_radiation_monochromator mirror
_diffrn_radiation_probe x-ray
_diffrn_radiation_type 'Cu K\a'
_diffrn_radiation_wavelength 1.54184
_diffrn_reflns_av_R_equivalents 0.0953
_diffrn_reflns_av_unetI/netI 0.0556
_diffrn_reflns_Laue_measured_fraction_full 0.844
_diffrn_reflns_Laue_measured_fraction_max 0.805
_diffrn_reflns_limit_h_max 19
_diffrn_reflns_limit_h_min -21
_diffrn_reflns_limit_k_max 21
_diffrn_reflns_limit_k_min -21
_diffrn_reflns_limit_l_max 14
_diffrn_reflns_limit_l_min -22
_diffrn_reflns_number 35909
_diffrn_reflns_point_group_measured_fraction_full 0.844
_diffrn_reflns_point_group_measured_fraction_max 0.805
_diffrn_reflns_theta_full 67.684
_diffrn_reflns_theta_max 79.928
_diffrn_reflns_theta_min 4.452
_diffrn_source 'micro-focus sealed X-ray tube'
_diffrn_source_type 'PhotonJet (Cu) X-ray Source'
_exptl_absorpt_coefficient_mu 1.374
_exptl_absorpt_correction_T_max 1.00000
_exptl_absorpt_correction_T_min 0.79122
_exptl_absorpt_correction_type multi-scan
_exptl_absorpt_process_details
;
CrysAlisPro 1.171.42.49 (Rigaku Oxford Diffraction, 2022)
Empirical absorption correction using spherical harmonics,
implemented in SCALE3 ABSPACK scaling algorithm.
;
_exptl_crystal_colour colourless
_exptl_crystal_colour_primary colourless
_exptl_crystal_density_diffrn 1.119
_exptl_crystal_description needle
_exptl_crystal_F_000 1756
_exptl_crystal_size_max 0.441
_exptl_crystal_size_mid 0.107
_exptl_crystal_size_min 0.094
_refine_diff_density_max 1.092
_refine_diff_density_min -0.693
_refine_diff_density_rms 0.077
_refine_ls_extinction_method none
_refine_ls_goodness_of_fit_ref 1.021
_refine_ls_hydrogen_treatment mixed
_refine_ls_matrix_type full
_refine_ls_number_parameters 1124
_refine_ls_number_reflns 16821
_refine_ls_number_restraints 302
_refine_ls_restrained_S_all 1.021
_refine_ls_R_factor_all 0.0971
_refine_ls_R_factor_gt 0.0825
_refine_ls_shift/su_max 0.001
_refine_ls_shift/su_mean 0.000
_refine_ls_structure_factor_coef Fsqd
_refine_ls_weighting_details 'w=1/[\s^2^(Fo^2^)+(0.1298P)^2^+5.1595P] where P=(Fo^2^+2Fc^2^)/3'
_refine_ls_weighting_scheme calc
_refine_ls_wR_factor_gt 0.2127
_refine_ls_wR_factor_ref 0.2274
_reflns_Friedel_coverage 0.000
_reflns_number_gt 13814
_reflns_number_total 16821
_reflns_threshold_expression 'I > 2\s(I)'
_twin_special_details
;
Component 2 rotated by 179.9391\% 
around [0.68 0.73 -0.03] (reciprocal) or [0.71 0.71 0.00] (direct)
;
_cod_data_source_file d3cc05787a2.cif
_cod_data_source_block cj1632
_cod_depositor_comments 'Adding full bibliography for 7132515--7132520.cif.'
_cod_database_code 7132515
_shelx_shelxl_version_number 2018/3
_shelx_space_group_comment
;
The symmetry employed for this shelxl refinement is uniquely defined
by the following loop, which should always be used as a source of
symmetry information in preference to the above space-group names.
They are only intended as comments.
;
_olex2_refinement_description
;
1. Restrained distances
 C4-C10 = C4-C99
 1.52 with sigma of 0.01
 C110-C109 = C109-C108 = C108-C107 = C107-C106 = C106-C105
 1.52 with sigma of 0.01
 C10-C12 = C10-C11
 1.54 with sigma of 0.01
 C99-C101 = C99-C100
 1.54 with sigma of 0.01
 C40-C47 = C40-C102
 1.52 with sigma of 0.01
 C47-C48 = C47-C49
 1.54 with sigma of 0.01
 C102-C103 = C102-C104
 1.54 with sigma of 0.01
 C116-C115 = C115-C114 = C114-C113 = C113-C112 = C112-C111
 1.52 with sigma of 0.01
 C110-C108 = C107-C105
 2.53 with sigma of 0.01
 C3-C10 = C3-C99
 2.52 with sigma of 0.01
 C5-C10 = C5-C99
 2.52 with sigma of 0.01
 C39-C47 = C39-C102
 2.52 with sigma of 0.01
 C35-C47 = C35-C102
 2.52 with sigma of 0.01
 C115-C113 = C114-C112
 2.54 with sigma of 0.01
 C109-C107 = C108-C106
 2.54 with sigma of 0.01
 C116-C114 = C113-C111
 2.53 with sigma of 0.01
 C110-C109 \\sim C109-C108 \\sim C108-C107 \\sim C107-C106 \\sim C106-C105
 with sigma of 0.02
 C110-C108 \\sim C108-C106 \\sim C109-C107 \\sim C107-C105
 with sigma of 0.04
 C116-C115 \\sim C115-C114 \\sim C114-C113 \\sim C113-C112 \\sim C112-C111
 with sigma of 0.02
 C116-C114 \\sim C114-C112 \\sim C115-C113 \\sim C113-C111
 with sigma of 0.04
2. Uiso/Uaniso restraints and constraints
C11 \\sim C10 \\sim C12 \\sim C5 \\sim C4 \\sim C3: within 2A with sigma of
0.04 and sigma for terminal atoms of 0.08 within 2A
C110 \\sim C109 \\sim C108 \\sim C107 \\sim C106 \\sim C105: within 2A with
sigma of 0.04 and sigma for terminal atoms of 0.08 within 2A
C100 \\sim C99 \\sim C101 \\sim C5 \\sim C4 \\sim C3: within 2A with sigma of
0.04 and sigma for terminal atoms of 0.08 within 2A
C49 \\sim C47 \\sim C48 \\sim C35 \\sim C40 \\sim C39: within 2A with sigma of
0.04 and sigma for terminal atoms of 0.08 within 2A
C104 \\sim C102 \\sim C103 \\sim C35 \\sim C40 \\sim C39: within 2A with sigma
of 0.04 and sigma for terminal atoms of 0.08 within 2A
C116 \\sim C115 \\sim C114 \\sim C113 \\sim C112 \\sim C111: within 2A with
sigma of 0.04 and sigma for terminal atoms of 0.08 within 2A
Uanis(C101) \\sim Ueq, Uanis(C12) \\sim Ueq: with sigma of 0.01 and sigma for
terminal atoms of 0.01
3. Rigid body (RIGU) restrains
 C110, C109, C108, C107, C106, C105
 with sigma for 1-2 distances of 0.004 and sigma for 1-3 distances of 0.004
 C11, C10, C12, C5, C4, C3
 with sigma for 1-2 distances of 0.004 and sigma for 1-3 distances of 0.004
 C100, C99, C101, C5, C4, C3
 with sigma for 1-2 distances of 0.004 and sigma for 1-3 distances of 0.004
 C49, C47, C48, C35, C40, C39
 with sigma for 1-2 distances of 0.004 and sigma for 1-3 distances of 0.004
 C104, C102, C103, C35, C40, C39
 with sigma for 1-2 distances of 0.004 and sigma for 1-3 distances of 0.004
 C116, C115, C114, C113, C112, C111
 with sigma for 1-2 distances of 0.004 and sigma for 1-3 distances of 0.004
4. Others
 Sof(C103)=Sof(H10A)=Sof(H10B)=Sof(H10C)=Sof(C102)=Sof(H102)=Sof(C104)=
 Sof(H10D)=Sof(H10E)=Sof(H10F)=1-FVAR(1)
 Sof(C47)=Sof(H47)=Sof(C48)=Sof(H48A)=Sof(H48B)=Sof(H48C)=Sof(C49)=Sof(H49A)=
 Sof(H49B)=Sof(H49C)=FVAR(1)
 Sof(C99)=Sof(H99)=Sof(C100)=Sof(H10G)=Sof(H10H)=Sof(H10I)=Sof(C101)=Sof(H10J)=
 Sof(H10K)=Sof(H10L)=1-FVAR(2)
 Sof(C10)=Sof(H10)=Sof(C11)=Sof(H11A)=Sof(H11B)=Sof(H11C)=Sof(C12)=Sof(H12A)=
 Sof(H12B)=Sof(H12C)=FVAR(2)
 Fixed Sof: C110(0.5) H(0.5) HA(0.5) HB(0.5) C109(0.5) HC(0.5) HD(0.5)
 C108(0.5) HE(0.5) HF(0.5) C107(0.5) HG(0.5) HH(0.5) C106(0.5) HI(0.5) HJ(0.5)
 C105(0.5) HK(0.5) HL(0.5) HM(0.5) C116(0.5) HN(0.5) HO(0.5) HP(0.5) C115(0.5)
 HQ(0.5) HR(0.5) C114(0.5) HS(0.5) HT(0.5) C113(0.5) HU(0.5) HV(0.5) C112(0.5)
 HW(0.5) HX(0.5) C111(0.5) HY(0.5) HZ(0.5) H1(0.5)
5.a Ternary CH refined with riding coordinates:
 C96(H96), C56(H56), C47(H47), C41(H41), C44(H44), C7(H7), C13(H13), C90(H90),
 C93(H93), C62(H62), C59(H59), C10(H10), C102(H102), C99(H99)
5.b Secondary CH2 refined with riding coordinates:
 C30(H30A,H30B), C79(H79A,H79B), C34(H34A,H34B), C83(H83A,H83B), C109(HC,HD),
 C108(HE,HF), C107(HG,HH), C106(HI,HJ), C115(HQ,HR), C114(HS,HT), C113(HU,HV),
 C112(HW,HX)
5.c Me refined with riding coordinates:
 C110(H,HA,HB)
5.d Aromatic/amide H refined with riding coordinates:
 C26(H26), C37(H37), C75(H75), C20(H20), C73(H73), C39(H39), C18(H18),
 C69(H69), C5(H5), C67(H67), C52(H52), C24(H24), C88(H88), C86(H86), C3(H3),
 C54(H54)
5.e Idealised Me refined as rotating group:
 C45(H45A,H45B,H45C), C46(H46A,H46B,H46C), C43(H43A,H43B,H43C), C57(H57A,H57B,
 H57C), C80(H80A,H80B,H80C), C8(H8A,H8B,H8C), C31(H31A,H31B,H31C), C32(H32A,
 H32B,H32C), C58(H58A,H58B,H58C), C9(H9A,H9B,H9C), C94(H94A,H94B,H94C),
 C81(H81A,H81B,H81C), C42(H42A,H42B,H42C), C14(H14A,H14B,H14C), C60(H60A,H60B,
 H60C), C91(H91A,H91B,H91C), C95(H95A,H95B,H95C), C97(H97A,H97B,H97C), C78(H78A,
 H78B,H78C), C98(H98A,H98B,H98C), C15(H15A,H15B,H15C), C29(H29A,H29B,H29C),
 C92(H92A,H92B,H92C), C11(H11A,H11B,H11C), C64(H64A,H64B,H64C), C61(H61A,H61B,
 H61C), C63(H63A,H63B,H63C), C33(H33A,H33B,H33C), C82(H82A,H82B,H82C), C48(H48A,
 H48B,H48C), C49(H49A,H49B,H49C), C12(H12A,H12B,H12C), C105(HK,HL,HM), C116(HN,
 HO,HP), C111(HY,HZ,H1), C103(H10A,H10B,H10C), C104(H10D,H10E,H10F), C100(H10G,
 H10H,H10I), C101(H10J,H10K,H10L)
;
_olex2_submission_special_instructions 'No special instructions were received'
_oxdiff_exptl_absorpt_empirical_details
;
Empirical correction (ABSPACK) includes:
- Absorption correction using spherical harmonics
- Frame scaling
;
_oxdiff_exptl_absorpt_empirical_full_max 5.666
_oxdiff_exptl_absorpt_empirical_full_min 0.227
_oxdiff_twin_integration_method simultaneous
_oxdiff_twin_items 2

loop_
_space_group_symop_operation_xyz
'x, y, z'
'-x, -y, -z'

loop_
_atom_site_label
_atom_site_type_symbol
_atom_site_fract_x
_atom_site_fract_y
_atom_site_fract_z
_atom_site_U_iso_or_equiv
_atom_site_adp_type
_atom_site_occupancy
_atom_site_site_symmetry_order
_atom_site_calc_flag
_atom_site_refinement_flags_posn
_atom_site_refinement_flags_adp
_atom_site_refinement_flags_occupancy
_atom_site_disorder_assembly
_atom_site_disorder_group
K2 K 0.63111(4) 0.73090(4) 0.34974(4) 0.03321(16) Uani 1 1 d . . . . .
K1 K 0.73369(4) 0.63509(4) 0.15657(4) 0.03351(17) Uani 1 1 d . . . . .
Mg2 Mg 0.55481(6) 0.75945(6) 0.14334(5) 0.0252(2) Uani 1 1 d . . . . .
Mg1 Mg 0.76569(6) 0.56348(6) 0.36272(5) 0.0249(2) Uani 1 1 d . . . . .
O2 O 0.47813(12) 0.79734(11) 0.06865(11) 0.0243(4) Uani 1 1 d . . . . .
O1 O 0.80127(12) 0.48722(11) 0.43785(11) 0.0241(4) Uani 1 1 d . . . . .
N1 N 0.79618(15) 0.63385(14) 0.45866(14) 0.0247(5) Uani 1 1 d . . . . .
N4 N 0.45464(16) 0.76832(15) 0.20608(13) 0.0264(5) Uani 1 1 d . . . . .
N2 N 0.77988(15) 0.46811(14) 0.29767(13) 0.0256(5) Uani 1 1 d . . . . .
N3 N 0.62976(15) 0.79565(14) 0.05196(14) 0.0266(5) Uani 1 1 d . . . . .
C65 C 0.51206(18) 0.83169(15) 0.00135(15) 0.0234(5) Uani 1 1 d . . . . .
C66 C 0.59635(18) 0.82936(16) -0.00610(16) 0.0255(6) Uani 1 1 d . . . . .
C17 C 0.82882(17) 0.60133(17) 0.51761(16) 0.0249(5) Uani 1 1 d . . . . .
C16 C 0.83259(17) 0.51932(17) 0.50783(15) 0.0235(5) Uani 1 1 d . . . . .
C27 C 0.80549(17) 0.40702(16) 0.33285(16) 0.0246(5) Uani 1 1 d . . . . .
C21 C 0.86717(17) 0.47611(17) 0.55685(16) 0.0253(5) Uani 1 1 d . . . . .
C35 C 0.77036(17) 0.46057(16) 0.21895(16) 0.0251(6) Uani 1 1 d D U . . .
C70 C 0.46789(19) 0.86593(16) -0.04749(16) 0.0269(6) Uani 1 1 d . . . . .
C26 C 0.81869(18) 0.33581(17) 0.30144(16) 0.0274(6) Uani 1 1 d . . . . .
H26 H 0.808313 0.324367 0.249647 0.033 Uiso 1 1 calc R U . . .
C76 C 0.39322(18) 0.79528(16) 0.17081(16) 0.0262(6) Uani 1 1 d . . . . .
C77 C 0.40620(18) 0.81431(16) 0.09425(16) 0.0251(5) Uani 1 1 d . . . . .
C23 C 0.85261(18) 0.36836(17) 0.45547(16) 0.0258(6) Uani 1 1 d . . . . .
C1 C 0.78667(18) 0.71405(16) 0.46636(16) 0.0255(6) Uani 1 1 d . . . . .
C37 C 0.83190(18) 0.47778(17) 0.09595(16) 0.0268(6) Uani 1 1 d . . . . .
H37 H 0.880608 0.494206 0.065771 0.032 Uiso 1 1 calc R U . . .
C72 C 0.35556(19) 0.84633(16) 0.04953(17) 0.0273(6) Uani 1 1 d . . . . .
C22 C 0.87381(18) 0.38956(17) 0.53821(16) 0.0258(6) Uani 1 1 d . . . . .
C6 C 0.83766(19) 0.78026(17) 0.42461(18) 0.0298(6) Uani 1 1 d . . . . .
C75 C 0.3196(2) 0.80759(19) 0.20057(18) 0.0322(6) Uani 1 1 d . . . . .
H75 H 0.306977 0.795433 0.251359 0.039 Uiso 1 1 calc R U . . .
C84 C 0.44939(18) 0.76269(18) 0.28473(16) 0.0265(6) Uani 1 1 d . . . . .
C68 C 0.5943(2) 0.89943(17) -0.12342(17) 0.0311(6) Uani 1 1 d . . . . .
C20 C 0.90017(18) 0.51836(18) 0.62448(16) 0.0269(6) Uani 1 1 d . . . . .
H20 H 0.923674 0.491161 0.661178 0.032 Uiso 1 1 calc R U . . .
C2 C 0.72230(18) 0.72901(16) 0.51055(16) 0.0254(6) Uani 1 1 d . . . . .
C28 C 0.82121(17) 0.41797(16) 0.41037(16) 0.0235(5) Uani 1 1 d . . . . .
C73 C 0.2828(2) 0.85760(19) 0.08311(18) 0.0320(6) Uani 1 1 d . . . . .
H73 H 0.245619 0.879404 0.054716 0.038 Uiso 1 1 calc R U . . .
C39 C 0.68248(18) 0.42543(17) 0.10687(16) 0.0275(6) Uani 1 1 d D U . . .
H39 H 0.627642 0.405915 0.084527 0.033 Uiso 1 1 calc R U . . .
C19 C 0.89844(18) 0.59918(18) 0.63758(16) 0.0284(6) Uani 1 1 d . . . . .
C89 C 0.42225(18) 0.68545(18) 0.31946(17) 0.0277(6) Uani 1 1 d . . . . .
C38 C 0.75246(19) 0.44703(16) 0.06110(16) 0.0261(6) Uani 1 1 d . . . . .
C36 C 0.84257(18) 0.48530(17) 0.17290(16) 0.0257(6) Uani 1 1 d . . . . .
C71 C 0.3779(2) 0.86812(17) -0.03189(16) 0.0283(6) Uani 1 1 d . . . . .
C18 C 0.86324(17) 0.64010(18) 0.58525(17) 0.0275(6) Uani 1 1 d . . . . .
H18 H 0.862524 0.695251 0.595540 0.033 Uiso 1 1 calc R U . . .
C69 C 0.5116(2) 0.90003(17) -0.11252(17) 0.0314(6) Uani 1 1 d . . . . .
H69 H 0.483813 0.923521 -0.148962 0.038 Uiso 1 1 calc R U . . .
C51 C 0.72684(18) 0.72458(17) -0.00168(17) 0.0268(6) Uani 1 1 d . . . . .
C96 C 0.3905(2) 0.60553(19) 0.27343(18) 0.0349(7) Uani 1 1 d . . . . .
H96 H 0.422990 0.612071 0.226174 0.042 Uiso 1 1 calc R U . . .
C5 C 0.8206(2) 0.85631(18) 0.42603(19) 0.0337(7) Uani 1 1 d D U . . .
H5 H 0.853461 0.899342 0.395980 0.040 Uiso 1 1 calc R U . . .
C56 C 0.65327(19) 0.66760(18) -0.04712(17) 0.0291(6) Uani 1 1 d . . . . .
H56 H 0.614927 0.701082 -0.061859 0.035 Uiso 1 1 calc R U . . .
C50 C 0.71221(18) 0.78726(17) 0.04454(17) 0.0265(6) Uani 1 1 d . . . . .
C53 C 0.87517(19) 0.76198(19) 0.03962(19) 0.0336(7) Uani 1 1 d . . . . .
C4 C 0.7576(2) 0.87221(17) 0.46939(19) 0.0319(6) Uani 1 1 d D U . . .
C47 C 0.6102(4) 0.4059(7) 0.2305(5) 0.036(3) Uani 0.54(4) 1 d D U P A 1
H47 H 0.627657 0.416006 0.284153 0.044 Uiso 0.54(4) 1 calc R U P A 1
C67 C 0.6363(2) 0.86451(17) -0.07160(17) 0.0296(6) Uani 1 1 d . . . . .
H67 H 0.692864 0.864369 -0.080542 0.035 Uiso 1 1 calc R U . . .
C41 C 0.9306(2) 0.5200(2) 0.20803(17) 0.0328(6) Uani 1 1 d . . . . .
H41 H 0.930886 0.491182 0.256259 0.039 Uiso 1 1 calc R U . . .
C87 C 0.44142(19) 0.7531(2) 0.44274(17) 0.0307(6) Uani 1 1 d . . . . .
C52 C 0.80757(19) 0.71337(18) -0.00360(18) 0.0307(6) Uani 1 1 d . . . . .
H52 H 0.816566 0.671317 -0.035361 0.037 Uiso 1 1 calc R U . . .
C44 C 0.7456(2) 0.43498(18) -0.02372(16) 0.0298(6) Uani 1 1 d . . . . .
H44 H 0.768413 0.490680 -0.046368 0.036 Uiso 1 1 calc R U . . .
C24 C 0.86530(19) 0.29757(17) 0.42055(17) 0.0288(6) Uani 1 1 d . . . . .
H24 H 0.886629 0.260841 0.449019 0.035 Uiso 1 1 calc R U . . .
C40 C 0.68973(18) 0.43134(17) 0.18455(16) 0.0266(6) Uani 1 1 d D U . . .
C7 C 0.66511(19) 0.65810(17) 0.55484(17) 0.0283(6) Uani 1 1 d . . . . .
H7 H 0.700156 0.621762 0.570607 0.034 Uiso 1 1 calc R U . . .
C30 C 0.9342(2) 0.6439(2) 0.71010(18) 0.0339(7) Uani 1 1 d . . . . .
H30A H 0.977121 0.619367 0.730650 0.041 Uiso 1 1 calc R U . . .
H30B H 0.962872 0.702816 0.699841 0.041 Uiso 1 1 calc R U . . .
C25 C 0.84711(19) 0.28082(17) 0.34538(18) 0.0291(6) Uani 1 1 d . . . . .
C13 C 0.9146(2) 0.7704(2) 0.3839(2) 0.0390(8) Uani 1 1 d . . . . .
H13 H 0.910805 0.710154 0.382890 0.047 Uiso 1 1 calc R U . . .
C88 C 0.41954(19) 0.68227(19) 0.39765(17) 0.0303(6) Uani 1 1 d . . . . .
H88 H 0.402081 0.629721 0.420451 0.036 Uiso 1 1 calc R U . . .
C86 C 0.4694(2) 0.8293(2) 0.40767(17) 0.0330(6) Uani 1 1 d . . . . .
H86 H 0.485667 0.878560 0.437528 0.040 Uiso 1 1 calc R U . . .
C85 C 0.4743(2) 0.83578(18) 0.33027(17) 0.0304(6) Uani 1 1 d . . . . .
C3 C 0.70945(19) 0.80729(16) 0.51171(17) 0.0278(6) Uani 1 1 d D U . . .
H3 H 0.666463 0.816535 0.542353 0.033 Uiso 1 1 calc R U . . .
C74 C 0.2646(2) 0.8373(2) 0.15721(19) 0.0356(7) Uani 1 1 d . . . . .
C55 C 0.7807(2) 0.83912(18) 0.08697(19) 0.0321(6) Uani 1 1 d . . . . .
C54 C 0.8593(2) 0.82377(19) 0.0849(2) 0.0370(7) Uani 1 1 d . . . . .
H54 H 0.904113 0.856825 0.115637 0.044 Uiso 1 1 calc R U . . .
C45 C 0.7999(2) 0.3808(2) -0.0504(2) 0.0396(7) Uani 1 1 d . . . . .
H45A H 0.858515 0.405330 -0.033126 0.059 Uiso 1 1 calc R U . . .
H45B H 0.797983 0.377257 -0.104986 0.059 Uiso 1 1 calc R U . . .
H45C H 0.777829 0.325159 -0.030240 0.059 Uiso 1 1 calc R U . . .
C46 C 0.6543(2) 0.3980(2) -0.05230(18) 0.0357(7) Uani 1 1 d . . . . .
H46A H 0.629971 0.343623 -0.030189 0.054 Uiso 1 1 calc R U . . .
H46B H 0.653939 0.391708 -0.106679 0.054 Uiso 1 1 calc R U . . .
H46C H 0.620686 0.434850 -0.038311 0.054 Uiso 1 1 calc R U . . .
C79 C 0.6400(2) 0.93647(19) -0.19296(18) 0.0361(7) Uani 1 1 d . . . . .
H79A H 0.700424 0.963343 -0.180285 0.043 Uiso 1 1 calc R U . . .
H79B H 0.615600 0.979705 -0.211347 0.043 Uiso 1 1 calc R U . . .
C90 C 0.5066(3) 0.91995(19) 0.29411(19) 0.0398(8) Uani 1 1 d . . . . .
H90 H 0.475076 0.916949 0.245720 0.048 Uiso 1 1 calc R U . . .
C43 C 1.0015(2) 0.5060(3) 0.1612(2) 0.0476(9) Uani 1 1 d . . . . .
H43A H 0.987903 0.447237 0.147004 0.071 Uiso 1 1 calc R U . . .
H43B H 1.054617 0.522435 0.190269 0.071 Uiso 1 1 calc R U . . .
H43C H 1.007692 0.539302 0.116278 0.071 Uiso 1 1 calc R U . . .
C57 C 0.6022(2) 0.59718(19) 0.00145(19) 0.0378(8) Uani 1 1 d . . . . .
H57A H 0.637016 0.561063 0.014326 0.057 Uiso 1 1 calc R U . . .
H57B H 0.551379 0.564970 -0.026071 0.057 Uiso 1 1 calc R U . . .
H57C H 0.585723 0.620480 0.047143 0.057 Uiso 1 1 calc R U . . .
C80 C 0.3151(2) 0.8055(2) -0.08382(19) 0.0368(7) Uani 1 1 d . . . . .
H80A H 0.257329 0.806593 -0.073544 0.055 Uiso 1 1 calc R U . . .
H80B H 0.319723 0.749741 -0.075172 0.055 Uiso 1 1 calc R U . . .
H80C H 0.328371 0.820122 -0.135797 0.055 Uiso 1 1 calc R U . . .
C8 C 0.5934(2) 0.6057(2) 0.5041(2) 0.0377(7) Uani 1 1 d . . . . .
H8A H 0.617541 0.585622 0.460650 0.057 Uiso 1 1 calc R U . . .
H8B H 0.557712 0.639552 0.487505 0.057 Uiso 1 1 calc R U . . .
H8C H 0.559039 0.558324 0.531703 0.057 Uiso 1 1 calc R U . . .
C93 C 0.4326(2) 0.7508(2) 0.52717(18) 0.0377(7) Uani 1 1 d . . . . .
H93 H 0.490517 0.774572 0.549723 0.045 Uiso 1 1 calc R U . . .
C31 C 0.8127(2) 0.32488(19) 0.58702(18) 0.0328(6) Uani 1 1 d . . . . .
H31A H 0.826325 0.339081 0.639746 0.049 Uiso 1 1 calc R U . . .
H31B H 0.818671 0.269856 0.575990 0.049 Uiso 1 1 calc R U . . .
H31C H 0.754300 0.324677 0.576287 0.049 Uiso 1 1 calc R U . . .
C32 C 0.9651(2) 0.3877(2) 0.55450(19) 0.0343(7) Uani 1 1 d . . . . .
H32A H 1.004308 0.427809 0.523090 0.051 Uiso 1 1 calc R U . . .
H32B H 0.969474 0.332063 0.543677 0.051 Uiso 1 1 calc R U . . .
H32C H 0.979484 0.402103 0.607080 0.051 Uiso 1 1 calc R U . . .
C58 C 0.6809(2) 0.6336(2) -0.1185(2) 0.0398(7) Uani 1 1 d . . . . .
H58A H 0.715383 0.679515 -0.147628 0.060 Uiso 1 1 calc R U . . .
H58B H 0.630812 0.603153 -0.147928 0.060 Uiso 1 1 calc R U . . .
H58C H 0.714396 0.596166 -0.105886 0.060 Uiso 1 1 calc R U . . .
C9 C 0.6301(2) 0.6865(2) 0.62511(19) 0.0382(7) Uani 1 1 d . . . . .
H9A H 0.591854 0.718874 0.611412 0.057 Uiso 1 1 calc R U . . .
H9B H 0.677002 0.720946 0.655968 0.057 Uiso 1 1 calc R U . . .
H9C H 0.599072 0.638082 0.653184 0.057 Uiso 1 1 calc R U . . .
C94 C 0.3777(3) 0.8047(3) 0.5538(2) 0.0513(10) Uani 1 1 d . . . . .
H94A H 0.320310 0.782516 0.532796 0.077 Uiso 1 1 calc R U . . .
H94B H 0.402322 0.861582 0.537216 0.077 Uiso 1 1 calc R U . . .
H94C H 0.375462 0.804323 0.608303 0.077 Uiso 1 1 calc R U . . .
C81 C 0.3706(2) 0.9554(2) -0.0465(2) 0.0379(7) Uani 1 1 d . . . . .
H81A H 0.385012 0.969773 -0.098392 0.057 Uiso 1 1 calc R U . . .
H81B H 0.409776 0.995569 -0.013109 0.057 Uiso 1 1 calc R U . . .
H81C H 0.312546 0.956338 -0.037466 0.057 Uiso 1 1 calc R U . . .
C34 C 0.8557(2) 0.20185(19) 0.3099(2) 0.0376(7) Uani 1 1 d . . . . .
H34A H 0.880122 0.213872 0.259811 0.045 Uiso 1 1 calc R U . . .
H34B H 0.894999 0.180795 0.340476 0.045 Uiso 1 1 calc R U . . .
C62 C 0.7713(2) 0.9134(2) 0.1313(2) 0.0431(8) Uani 1 1 d . . . . .
H62 H 0.710849 0.913351 0.127045 0.052 Uiso 1 1 calc R U . . .
C59 C 0.9645(2) 0.7542(2) 0.0367(2) 0.0427(8) Uani 1 1 d . . . . .
H59 H 0.984768 0.753991 0.089410 0.051 Uiso 1 1 calc R U . . .
C83 C 0.1827(3) 0.8462(3) 0.1900(2) 0.0485(9) Uani 1 1 d . . . . .
H83A H 0.162492 0.884213 0.158309 0.058 Uiso 1 1 calc R U . . .
H83B H 0.139542 0.791374 0.186715 0.058 Uiso 1 1 calc R U . . .
C42 C 0.9473(2) 0.6127(2) 0.2263(2) 0.0454(9) Uani 1 1 d . . . . .
H42A H 0.947495 0.642822 0.179967 0.068 Uiso 1 1 calc R U . . .
H42B H 1.002314 0.634058 0.251830 0.068 Uiso 1 1 calc R U . . .
H42C H 0.902648 0.620411 0.258569 0.068 Uiso 1 1 calc R U . . .
C10 C 0.7450(4) 0.9578(2) 0.4693(3) 0.0361(12) Uani 0.813(8) 1 d D U P B 1
H10 H 0.739826 0.972995 0.416161 0.043 Uiso 0.813(8) 1 calc R U P B 1
C14 C 0.9190(3) 0.7992(2) 0.3039(3) 0.0537(11) Uani 1 1 d . . . . .
H14A H 0.927343 0.859041 0.303418 0.081 Uiso 1 1 calc R U . . .
H14B H 0.866107 0.770474 0.277388 0.081 Uiso 1 1 calc R U . . .
H14C H 0.966532 0.786507 0.279176 0.081 Uiso 1 1 calc R U . . .
C60 C 0.9710(2) 0.6759(2) -0.0003(3) 0.0511(10) Uani 1 1 d . . . . .
H60A H 0.930342 0.628059 0.021915 0.077 Uiso 1 1 calc R U . . .
H60B H 1.028472 0.671564 0.006818 0.077 Uiso 1 1 calc R U . . .
H60C H 0.958341 0.676862 -0.053671 0.077 Uiso 1 1 calc R U . . .
C91 C 0.6004(3) 0.9371(2) 0.2764(2) 0.0525(10) Uani 1 1 d . . . . .
H91A H 0.619770 0.988715 0.248912 0.079 Uiso 1 1 calc R U . . .
H91B H 0.608265 0.891250 0.245970 0.079 Uiso 1 1 calc R U . . .
H91C H 0.633334 0.942164 0.322935 0.079 Uiso 1 1 calc R U . . .
C95 C 0.3965(2) 0.6634(3) 0.5570(2) 0.0465(9) Uani 1 1 d . . . . .
H95A H 0.389873 0.666507 0.611022 0.070 Uiso 1 1 calc R U . . .
H95B H 0.435288 0.630722 0.545841 0.070 Uiso 1 1 calc R U . . .
H95C H 0.341295 0.637040 0.533198 0.070 Uiso 1 1 calc R U . . .
C97 C 0.2965(2) 0.5905(2) 0.2536(2) 0.0488(10) Uani 1 1 d . . . . .
H97A H 0.278186 0.544003 0.217790 0.073 Uiso 1 1 calc R U . . .
H97B H 0.288450 0.640364 0.231428 0.073 Uiso 1 1 calc R U . . .
H97C H 0.262947 0.577360 0.298782 0.073 Uiso 1 1 calc R U . . .
C78 C 0.6338(3) 0.8722(2) -0.2544(2) 0.0528(10) Uani 1 1 d . . . . .
H78A H 0.667186 0.898294 -0.296917 0.079 Uiso 1 1 calc R U . . .
H78B H 0.574407 0.848703 -0.270141 0.079 Uiso 1 1 calc R U . . .
H78C H 0.655622 0.827967 -0.235837 0.079 Uiso 1 1 calc R U . . .
C98 C 0.3998(4) 0.5298(3) 0.3126(3) 0.0685(14) Uani 1 1 d . . . . .
H98A H 0.363759 0.519298 0.356458 0.103 Uiso 1 1 calc R U . . .
H98B H 0.459003 0.539276 0.328151 0.103 Uiso 1 1 calc R U . . .
H98C H 0.382659 0.481716 0.278432 0.103 Uiso 1 1 calc R U . . .
C15 C 0.9957(2) 0.8166(3) 0.4270(3) 0.0552(11) Uani 1 1 d . . . . .
H15A H 1.044834 0.808152 0.401550 0.083 Uiso 1 1 calc R U . . .
H15B H 0.993491 0.795356 0.477623 0.083 Uiso 1 1 calc R U . . .
H15C H 1.000787 0.875892 0.429229 0.083 Uiso 1 1 calc R U . . .
C29 C 0.8666(3) 0.6390(3) 0.7677(2) 0.0514(10) Uani 1 1 d . . . . .
H29A H 0.821764 0.659446 0.746347 0.077 Uiso 1 1 calc R U . . .
H29B H 0.891810 0.673040 0.811470 0.077 Uiso 1 1 calc R U . . .
H29C H 0.842546 0.581326 0.782401 0.077 Uiso 1 1 calc R U . . .
C92 C 0.4920(4) 0.9908(2) 0.3403(2) 0.0600(12) Uani 1 1 d . . . . .
H92A H 0.526992 0.999279 0.385845 0.090 Uiso 1 1 calc R U . . .
H92B H 0.432127 0.977168 0.353469 0.090 Uiso 1 1 calc R U . . .
H92C H 0.507401 1.041563 0.311248 0.090 Uiso 1 1 calc R U . . .
C11 C 0.6686(3) 0.9649(3) 0.5084(4) 0.0526(14) Uani 0.813(8) 1 d D U P B 1
H11A H 0.617865 0.926644 0.485130 0.079 Uiso 0.813(8) 1 calc R U P B 1
H11B H 0.665317 1.021736 0.505108 0.079 Uiso 0.813(8) 1 calc R U P B 1
H11C H 0.672171 0.950861 0.560911 0.079 Uiso 0.813(8) 1 calc R U P B 1
C64 C 0.8263(3) 0.9939(2) 0.0982(4) 0.0646(14) Uani 1 1 d . . . . .
H64A H 0.816556 1.041342 0.124843 0.097 Uiso 1 1 calc R U . . .
H64B H 0.811416 0.995714 0.045374 0.097 Uiso 1 1 calc R U . . .
H64C H 0.886115 0.996286 0.103208 0.097 Uiso 1 1 calc R U . . .
C61 C 1.0247(3) 0.8296(3) -0.0001(4) 0.0703(15) Uani 1 1 d . . . . .
H61A H 1.007732 0.831139 -0.052422 0.106 Uiso 1 1 calc R U . . .
H61B H 1.082633 0.825559 0.002762 0.106 Uiso 1 1 calc R U . . .
H61C H 1.022106 0.880247 0.025885 0.106 Uiso 1 1 calc R U . . .
C63 C 0.7930(3) 0.9096(3) 0.2143(3) 0.0644(13) Uani 1 1 d . . . . .
H63A H 0.853748 0.916593 0.220443 0.097 Uiso 1 1 calc R U . . .
H63B H 0.760829 0.855830 0.233700 0.097 Uiso 1 1 calc R U . . .
H63C H 0.778267 0.953950 0.241746 0.097 Uiso 1 1 calc R U . . .
C33 C 0.7710(3) 0.1361(2) 0.3031(3) 0.0653(13) Uani 1 1 d . . . . .
H33A H 0.732842 0.155904 0.271078 0.098 Uiso 1 1 calc R U . . .
H33B H 0.746493 0.124546 0.352657 0.098 Uiso 1 1 calc R U . . .
H33C H 0.778910 0.085404 0.281312 0.098 Uiso 1 1 calc R U . . .
C82 C 0.1872(3) 0.8775(3) 0.2695(3) 0.0633(12) Uani 1 1 d . . . . .
H82A H 0.233222 0.929318 0.275072 0.095 Uiso 1 1 calc R U . . .
H82B H 0.197989 0.836081 0.302831 0.095 Uiso 1 1 calc R U . . .
H82C H 0.133427 0.887349 0.282268 0.095 Uiso 1 1 calc R U . . .
C48 C 0.5655(13) 0.3131(8) 0.2197(12) 0.055(4) Uani 0.54(4) 1 d D U P A 1
H48A H 0.543658 0.302023 0.168415 0.082 Uiso 0.54(4) 1 calc R U P A 1
H48B H 0.518471 0.296213 0.254387 0.082 Uiso 0.54(4) 1 calc R U P A 1
H48C H 0.605866 0.281772 0.229434 0.082 Uiso 0.54(4) 1 calc R U P A 1
C49 C 0.5493(8) 0.4568(10) 0.2132(8) 0.050(3) Uani 0.54(4) 1 d D U P A 1
H49A H 0.576956 0.515214 0.225731 0.074 Uiso 0.54(4) 1 calc R U P A 1
H49B H 0.498110 0.436645 0.242664 0.074 Uiso 0.54(4) 1 calc R U P A 1
H49C H 0.534061 0.450990 0.160016 0.074 Uiso 0.54(4) 1 calc R U P A 1
C12 C 0.8247(4) 1.0213(3) 0.5038(5) 0.076(2) Uani 0.813(8) 1 d D U P B 1
H12A H 0.830507 1.008713 0.556338 0.113 Uiso 0.813(8) 1 calc R U P B 1
H12B H 0.818940 1.077250 0.499925 0.113 Uiso 0.813(8) 1 calc R U P B 1
H12C H 0.874924 1.018038 0.476909 0.113 Uiso 0.813(8) 1 calc R U P B 1
C110 C 0.9819(18) 0.936(2) -0.3893(15) 0.211(14) Uiso 0.5 1 d D U P C 1
H H 0.979376 0.953067 -0.440991 0.317 Uiso 0.5 1 calc R U P C 1
HA H 1.006376 0.985092 -0.357397 0.317 Uiso 0.5 1 calc R U P C 1
HB H 1.017104 0.898511 -0.385938 0.317 Uiso 0.5 1 calc R U P C 1
C109 C 0.8935(14) 0.8922(14) -0.3638(8) 0.175(10) Uiso 0.5 1 d D U P C 1
HC H 0.858235 0.930257 -0.368856 0.210 Uiso 0.5 1 calc R U P C 1
HD H 0.868943 0.843839 -0.397343 0.210 Uiso 0.5 1 calc R U P C 1
C108 C 0.8886(10) 0.8629(8) -0.2851(7) 0.093(4) Uiso 0.5 1 d D U P C 1
HE H 0.936747 0.840484 -0.275193 0.112 Uiso 0.5 1 calc R U P C 1
HF H 0.835796 0.817037 -0.279817 0.112 Uiso 0.5 1 calc R U P C 1
C107 C 0.890(3) 0.9297(19) -0.2265(9) 0.34(2) Uiso 0.5 1 d D U P C 1
HG H 0.927691 0.983293 -0.243576 0.410 Uiso 0.5 1 calc R U P C 1
HH H 0.832599 0.935218 -0.221850 0.410 Uiso 0.5 1 calc R U P C 1
C106 C 0.921(2) 0.912(2) -0.1510(10) 0.242(16) Uiso 0.5 1 d D U P C 1
HI H 0.983758 0.926471 -0.151315 0.290 Uiso 0.5 1 calc R U P C 1
HJ H 0.899392 0.851441 -0.142658 0.290 Uiso 0.5 1 calc R U P C 1
C105 C 0.8954(17) 0.9570(16) -0.0866(9) 0.138(9) Uiso 0.5 1 d D U P C 1
HK H 0.874409 1.001575 -0.105620 0.207 Uiso 0.5 1 calc R U P C 1
HL H 0.944407 0.980551 -0.053493 0.207 Uiso 0.5 1 calc R U P C 1
HM H 0.850544 0.918189 -0.058898 0.207 Uiso 0.5 1 calc R U P C 1
C116 C 0.9512(7) 0.8920(6) -0.3999(5) 0.065(2) Uiso 0.5 1 d D U P D 2
HN H 0.968198 0.920750 -0.446746 0.097 Uiso 0.5 1 calc R U P D 2
HO H 0.889414 0.869373 -0.399315 0.097 Uiso 0.5 1 calc R U P D 2
HP H 0.976943 0.846723 -0.395659 0.097 Uiso 0.5 1 calc R U P D 2
C115 C 0.9802(8) 0.9513(7) -0.3361(5) 0.083(3) Uiso 0.5 1 d D U P D 2
HQ H 1.041746 0.977839 -0.341502 0.100 Uiso 0.5 1 calc R U P D 2
HR H 0.952155 0.995425 -0.341288 0.100 Uiso 0.5 1 calc R U P D 2
C114 C 0.9665(7) 0.9204(9) -0.2592(5) 0.099(4) Uiso 0.5 1 d D U P D 2
HS H 0.999317 0.964308 -0.224245 0.118 Uiso 0.5 1 calc R U P D 2
HT H 0.988793 0.872284 -0.254536 0.118 Uiso 0.5 1 calc R U P D 2
C113 C 0.8740(7) 0.8946(9) -0.2362(5) 0.097(4) Uiso 0.5 1 d D U P D 2
HU H 0.850345 0.941435 -0.244183 0.117 Uiso 0.5 1 calc R U P D 2
HV H 0.841772 0.847854 -0.268716 0.117 Uiso 0.5 1 calc R U P D 2
C112 C 0.8618(7) 0.8693(6) -0.1569(5) 0.069(2) Uiso 0.5 1 d D U P D 2
HW H 0.896696 0.831855 -0.146495 0.082 Uiso 0.5 1 calc R U P D 2
HX H 0.801799 0.836908 -0.150927 0.082 Uiso 0.5 1 calc R U P D 2
C111 C 0.8833(7) 0.9377(7) -0.0995(5) 0.058(2) Uiso 0.5 1 d D U P D 2
HY H 0.935907 0.979296 -0.112966 0.086 Uiso 0.5 1 calc R U P D 2
HZ H 0.890718 0.915153 -0.050790 0.086 Uiso 0.5 1 calc R U P D 2
H1 H 0.837330 0.963489 -0.097230 0.086 Uiso 0.5 1 calc R U P D 2
C103 C 0.5349(10) 0.416(2) 0.1979(10) 0.068(6) Uani 0.46(4) 1 d D U P A 2
H10A H 0.546598 0.476458 0.195395 0.102 Uiso 0.46(4) 1 calc R U P A 2
H10B H 0.485803 0.393558 0.229433 0.102 Uiso 0.46(4) 1 calc R U P A 2
H10C H 0.522796 0.391733 0.147652 0.102 Uiso 0.46(4) 1 calc R U P A 2
C102 C 0.6119(4) 0.3958(10) 0.2310(4) 0.033(3) Uani 0.46(4) 1 d D U P A 2
H102 H 0.623245 0.421477 0.282050 0.039 Uiso 0.46(4) 1 calc R U P A 2
C104 C 0.5929(14) 0.3018(9) 0.2380(11) 0.049(4) Uani 0.46(4) 1 d D U P A 2
H10D H 0.577544 0.275160 0.188831 0.074 Uiso 0.46(4) 1 calc R U P A 2
H10E H 0.545838 0.281161 0.272037 0.074 Uiso 0.46(4) 1 calc R U P A 2
H10F H 0.643263 0.289036 0.257473 0.074 Uiso 0.46(4) 1 calc R U P A 2
C99 C 0.7578(17) 0.9599(5) 0.4883(13) 0.050(8) Uani 0.187(8) 1 d D U P B 2
H99 H 0.697984 0.948333 0.469913 0.060 Uiso 0.187(8) 1 calc R U P B 2
C100 C 0.7889(14) 1.0252(9) 0.4295(10) 0.045(5) Uani 0.187(8) 1 d D U P B 2
H10G H 0.849868 1.035127 0.422861 0.067 Uiso 0.187(8) 1 calc R U P B 2
H10H H 0.777979 1.076818 0.445510 0.067 Uiso 0.187(8) 1 calc R U P B 2
H10I H 0.758958 1.005750 0.382158 0.067 Uiso 0.187(8) 1 calc R U P B 2
C101 C 0.735(2) 0.9871(17) 0.5648(12) 0.070(7) Uani 0.187(8) 1 d D U P B 2
H10J H 0.681705 0.948285 0.580794 0.104 Uiso 0.187(8) 1 calc R U P B 2
H10K H 0.728330 1.042796 0.561789 0.104 Uiso 0.187(8) 1 calc R U P B 2
H10L H 0.780125 0.987650 0.600881 0.104 Uiso 0.187(8) 1 calc R U P B 2
H2 H 0.712(3) 0.618(3) 0.307(3) 0.045(11) Uiso 1 1 d . . . . .
H4 H 0.618(3) 0.710(3) 0.204(3) 0.056(13) Uiso 1 1 d . . . . .

loop_
_atom_site_aniso_label
_atom_site_aniso_U_11
_atom_site_aniso_U_22
_atom_site_aniso_U_33
_atom_site_aniso_U_23
_atom_site_aniso_U_13
_atom_site_aniso_U_12
K2 0.0403(3) 0.0370(3) 0.0263(3) -0.0013(2) -0.0008(3) 0.0177(3)
K1 0.0429(3) 0.0367(3) 0.0259(3) 0.0034(2) 0.0029(3) 0.0191(3)
Mg2 0.0320(5) 0.0264(4) 0.0213(5) 0.0018(3) 0.0020(4) 0.0150(4)
Mg1 0.0340(5) 0.0256(4) 0.0188(5) -0.0010(3) 0.0000(4) 0.0147(4)
O2 0.0304(9) 0.0259(9) 0.0201(10) 0.0036(7) 0.0029(7) 0.0136(8)
O1 0.0321(9) 0.0243(9) 0.0188(9) -0.0026(7) -0.0003(7) 0.0132(8)
N1 0.0288(11) 0.0247(10) 0.0234(12) 0.0008(8) -0.0002(9) 0.0121(9)
N4 0.0346(12) 0.0297(11) 0.0192(12) -0.0002(8) 0.0024(9) 0.0163(10)
N2 0.0341(12) 0.0271(11) 0.0180(12) -0.0011(8) 0.0020(9) 0.0126(9)
N3 0.0310(11) 0.0238(10) 0.0269(12) 0.0036(9) 0.0042(9) 0.0108(9)
C65 0.0353(13) 0.0195(11) 0.0168(13) 0.0015(9) 0.0022(10) 0.0102(10)
C66 0.0351(14) 0.0193(11) 0.0244(14) 0.0028(9) 0.0020(11) 0.0115(10)
C17 0.0246(12) 0.0258(12) 0.0253(14) -0.0015(10) 0.0040(10) 0.0090(10)
C16 0.0249(12) 0.0277(12) 0.0192(13) -0.0001(9) 0.0010(10) 0.0098(10)
C27 0.0269(12) 0.0250(12) 0.0242(14) 0.0008(10) 0.0050(10) 0.0112(10)
C21 0.0250(12) 0.0298(13) 0.0220(14) 0.0013(10) 0.0020(10) 0.0093(10)
C35 0.0335(13) 0.0236(12) 0.0193(13) -0.0008(9) 0.0036(11) 0.0097(10)
C70 0.0393(15) 0.0208(11) 0.0227(14) -0.0009(9) -0.0004(11) 0.0123(11)
C26 0.0338(14) 0.0283(13) 0.0213(14) -0.0008(10) 0.0041(11) 0.0108(11)
C76 0.0341(14) 0.0233(12) 0.0238(14) -0.0015(10) 0.0004(11) 0.0127(11)
C77 0.0305(13) 0.0227(12) 0.0246(14) -0.0021(9) 0.0012(11) 0.0118(10)
C23 0.0285(13) 0.0243(12) 0.0263(15) 0.0039(10) 0.0040(11) 0.0098(10)
C1 0.0293(13) 0.0219(12) 0.0269(14) -0.0020(10) -0.0019(11) 0.0103(10)
C37 0.0312(13) 0.0273(12) 0.0233(14) 0.0026(10) 0.0044(11) 0.0106(11)
C72 0.0352(14) 0.0225(12) 0.0264(15) -0.0030(10) -0.0021(11) 0.0121(11)
C22 0.0286(13) 0.0294(13) 0.0226(14) 0.0054(10) 0.0036(10) 0.0128(11)
C6 0.0298(13) 0.0253(13) 0.0352(16) 0.0008(11) 0.0016(12) 0.0096(11)
C75 0.0398(15) 0.0376(15) 0.0246(15) -0.0033(11) 0.0018(12) 0.0198(13)
C84 0.0315(13) 0.0334(14) 0.0194(14) -0.0006(10) 0.0020(10) 0.0169(11)
C68 0.0452(16) 0.0229(12) 0.0264(15) 0.0028(10) 0.0062(12) 0.0113(12)
C20 0.0273(12) 0.0337(14) 0.0214(14) 0.0020(10) -0.0011(10) 0.0114(11)
C2 0.0314(13) 0.0241(12) 0.0214(14) -0.0031(9) -0.0016(11) 0.0093(10)
C28 0.0255(12) 0.0227(11) 0.0244(14) 0.0001(9) 0.0054(10) 0.0099(10)
C73 0.0378(15) 0.0333(14) 0.0314(16) -0.0011(11) -0.0028(12) 0.0210(12)
C39 0.0317(13) 0.0282(13) 0.0234(14) -0.0024(10) 0.0019(11) 0.0100(11)
C19 0.0291(13) 0.0338(14) 0.0225(14) -0.0034(11) -0.0001(11) 0.0096(11)
C89 0.0304(13) 0.0315(14) 0.0237(14) 0.0012(10) 0.0052(11) 0.0129(11)
C38 0.0346(14) 0.0232(12) 0.0208(14) -0.0011(9) 0.0020(11) 0.0087(11)
C36 0.0287(13) 0.0269(12) 0.0227(14) 0.0012(10) 0.0038(11) 0.0101(10)
C71 0.0385(15) 0.0283(13) 0.0219(14) -0.0009(10) -0.0025(11) 0.0159(12)
C18 0.0269(12) 0.0281(13) 0.0271(15) -0.0017(10) -0.0004(11) 0.0078(11)
C69 0.0498(17) 0.0253(13) 0.0225(15) 0.0037(10) 0.0001(12) 0.0163(12)
C51 0.0302(13) 0.0262(12) 0.0257(14) 0.0043(10) 0.0054(11) 0.0104(11)
C96 0.0464(17) 0.0293(14) 0.0297(16) 0.0024(11) 0.0082(13) 0.0116(13)
C5 0.0356(15) 0.0242(13) 0.0417(18) 0.0031(11) 0.0030(13) 0.0095(11)
C56 0.0334(14) 0.0294(13) 0.0268(15) -0.0010(11) 0.0040(11) 0.0124(11)
C50 0.0290(13) 0.0239(12) 0.0279(15) 0.0047(10) 0.0019(11) 0.0095(10)
C53 0.0309(14) 0.0330(14) 0.0389(18) 0.0090(12) 0.0041(12) 0.0118(12)
C4 0.0365(15) 0.0230(12) 0.0380(17) -0.0026(11) -0.0030(12) 0.0118(11)
C47 0.035(5) 0.032(4) 0.040(7) -0.002(4) 0.016(4) 0.008(3)
C67 0.0381(15) 0.0222(12) 0.0298(15) 0.0040(10) 0.0087(12) 0.0107(11)
C41 0.0333(14) 0.0419(16) 0.0227(15) 0.0060(11) -0.0003(12) 0.0098(13)
C87 0.0292(13) 0.0420(16) 0.0232(15) 0.0011(11) 0.0025(11) 0.0137(12)
C52 0.0330(14) 0.0289(13) 0.0326(16) 0.0046(11) 0.0060(12) 0.0121(11)
C44 0.0420(15) 0.0285(13) 0.0181(14) -0.0029(10) 0.0012(11) 0.0093(12)
C24 0.0354(14) 0.0257(12) 0.0298(15) 0.0052(10) 0.0059(12) 0.0154(11)
C40 0.0313(13) 0.0264(12) 0.0235(14) -0.0018(10) 0.0046(11) 0.0103(11)
C7 0.0354(14) 0.0245(12) 0.0270(15) 0.0004(10) 0.0052(11) 0.0119(11)
C30 0.0347(15) 0.0376(15) 0.0291(16) -0.0047(12) -0.0054(12) 0.0104(12)
C25 0.0328(14) 0.0247(12) 0.0317(16) 0.0010(10) 0.0075(11) 0.0109(11)
C13 0.0336(15) 0.0289(14) 0.056(2) 0.0078(13) 0.0120(14) 0.0103(12)
C88 0.0311(13) 0.0377(15) 0.0226(14) 0.0032(11) 0.0044(11) 0.0106(12)
C86 0.0416(16) 0.0372(15) 0.0221(15) -0.0042(11) -0.0008(12) 0.0147(13)
C85 0.0387(15) 0.0318(14) 0.0228(15) -0.0004(11) -0.0022(11) 0.0137(12)
C3 0.0342(14) 0.0258(12) 0.0268(15) -0.0043(10) -0.0020(11) 0.0143(11)
C74 0.0402(16) 0.0408(16) 0.0322(17) -0.0046(12) 0.0023(13) 0.0221(14)
C55 0.0350(15) 0.0245(13) 0.0367(17) 0.0010(11) 0.0008(12) 0.0086(11)
C54 0.0327(15) 0.0294(14) 0.049(2) 0.0011(13) -0.0017(13) 0.0085(12)
C45 0.0455(17) 0.0458(17) 0.0292(17) -0.0070(13) 0.0043(13) 0.0163(15)
C46 0.0439(17) 0.0381(15) 0.0267(16) -0.0088(12) -0.0043(13) 0.0153(13)
C79 0.0525(18) 0.0300(14) 0.0278(16) 0.0100(11) 0.0063(13) 0.0146(13)
C90 0.065(2) 0.0280(14) 0.0265(16) -0.0037(11) -0.0072(15) 0.0138(14)
C43 0.0350(16) 0.074(3) 0.0355(19) 0.0082(17) 0.0028(14) 0.0184(17)
C57 0.0416(16) 0.0288(14) 0.0392(19) -0.0037(12) 0.0058(14) 0.0044(13)
C80 0.0408(16) 0.0424(16) 0.0280(16) -0.0049(12) -0.0045(13) 0.0140(14)
C8 0.0339(15) 0.0355(15) 0.0408(19) 0.0008(13) 0.0060(13) 0.0053(13)
C93 0.0353(15) 0.059(2) 0.0186(15) 0.0010(13) 0.0012(12) 0.0127(14)
C31 0.0378(15) 0.0328(14) 0.0295(16) 0.0084(11) 0.0066(12) 0.0122(12)
C32 0.0323(14) 0.0395(16) 0.0359(17) 0.0031(12) -0.0004(12) 0.0178(13)
C58 0.0442(17) 0.0499(18) 0.0305(17) -0.0083(13) 0.0021(13) 0.0224(15)
C9 0.0512(18) 0.0376(15) 0.0302(17) 0.0037(12) 0.0102(14) 0.0193(14)
C94 0.059(2) 0.068(2) 0.0292(19) -0.0097(16) 0.0094(16) 0.023(2)
C81 0.0509(18) 0.0367(16) 0.0351(18) 0.0060(12) 0.0026(14) 0.0267(14)
C34 0.0488(18) 0.0270(14) 0.0413(19) -0.0011(12) 0.0082(14) 0.0179(13)
C62 0.0404(17) 0.0303(15) 0.061(2) -0.0122(14) -0.0129(16) 0.0150(13)
C59 0.0323(15) 0.0463(18) 0.053(2) 0.0099(15) 0.0023(14) 0.0160(14)
C83 0.0481(19) 0.063(2) 0.046(2) 0.0024(17) 0.0064(16) 0.0341(18)
C42 0.0472(19) 0.0435(18) 0.0376(19) -0.0005(14) -0.0050(15) 0.0014(15)
C10 0.049(3) 0.0253(19) 0.037(3) -0.0001(15) -0.011(2) 0.0162(18)
C14 0.063(2) 0.0424(18) 0.060(3) 0.0121(17) 0.030(2) 0.0216(18)
C60 0.0383(17) 0.048(2) 0.074(3) 0.0032(18) 0.0074(17) 0.0220(16)
C91 0.062(2) 0.0385(18) 0.048(2) 0.0074(15) -0.0026(18) 0.0000(17)
C95 0.0436(18) 0.067(2) 0.0311(18) 0.0145(16) 0.0119(14) 0.0189(17)
C97 0.0432(18) 0.0472(19) 0.047(2) -0.0156(16) 0.0104(16) 0.0003(16)
C78 0.076(3) 0.0432(19) 0.037(2) 0.0027(15) 0.0195(19) 0.0128(19)
C98 0.123(4) 0.041(2) 0.048(3) -0.0046(17) -0.009(3) 0.036(2)
C15 0.0350(17) 0.0445(19) 0.086(3) 0.0049(19) 0.0066(19) 0.0104(15)
C29 0.054(2) 0.060(2) 0.036(2) -0.0177(16) 0.0043(16) 0.0100(18)
C92 0.112(4) 0.0333(17) 0.040(2) -0.0066(14) -0.007(2) 0.031(2)
C11 0.046(2) 0.0283(19) 0.091(4) 0.001(2) 0.007(2) 0.0217(18)
C64 0.048(2) 0.0281(17) 0.119(4) -0.006(2) -0.003(2) 0.0131(16)
C61 0.0369(19) 0.050(2) 0.123(5) 0.016(3) 0.019(2) 0.0109(18)
C63 0.078(3) 0.062(3) 0.062(3) -0.030(2) -0.018(2) 0.036(2)
C33 0.071(3) 0.0347(18) 0.088(4) -0.017(2) 0.007(2) 0.0124(19)
C82 0.065(3) 0.066(3) 0.066(3) 0.005(2) 0.028(2) 0.028(2)
C48 0.052(7) 0.038(4) 0.063(9) -0.007(4) 0.026(6) -0.008(4)
C49 0.040(4) 0.073(7) 0.039(5) -0.003(4) 0.012(3) 0.022(4)
C12 0.055(3) 0.039(2) 0.132(6) -0.031(3) -0.005(3) 0.014(2)
C103 0.044(6) 0.131(19) 0.040(7) 0.015(9) 0.008(5) 0.043(9)
C102 0.033(5) 0.054(6) 0.007(5) -0.005(4) -0.006(4) 0.007(4)
C104 0.051(8) 0.047(5) 0.038(7) -0.012(4) 0.016(6) -0.003(5)
C99 0.073(17) 0.022(6) 0.047(12) -0.013(6) 0.007(12) 0.004(8)
C100 0.054(11) 0.023(7) 0.057(11) -0.004(6) 0.008(9) 0.011(7)
C101 0.093(11) 0.062(9) 0.064(9) -0.011(7) 0.018(8) 0.039(8)

loop_
_atom_type_symbol
_atom_type_description
_atom_type_scat_dispersion_real
_atom_type_scat_dispersion_imag
_atom_type_scat_source
C C 0.0181 0.0091 'International Tables Vol C Tables 4.2.6.8 and 6.1.1.4'
H H 0.0000 0.0000 'International Tables Vol C Tables 4.2.6.8 and 6.1.1.4'
K K 0.3868 1.0657 'International Tables Vol C Tables 4.2.6.8 and 6.1.1.4'
Mg Mg 0.1719 0.1771 'International Tables Vol C Tables 4.2.6.8 and 6.1.1.4'
N N 0.0311 0.0180 'International Tables Vol C Tables 4.2.6.8 and 6.1.1.4'
O O 0.0492 0.0322 'International Tables Vol C Tables 4.2.6.8 and 6.1.1.4'

loop_
_geom_angle_atom_site_label_1
_geom_angle_atom_site_label_2
_geom_angle_atom_site_label_3
_geom_angle
_geom_angle_site_symmetry_1
_geom_angle_site_symmetry_3
_geom_angle_publ_flag
Mg2 K2 Mg1 113.34(2) . . ?
Mg2 K2 H2 93.9(10) . . ?
Mg2 K2 H4 22.9(12) . . ?
Mg1 K2 H2 19.5(10) . . ?
Mg1 K2 H4 90.5(11) . . ?
C1 K2 Mg2 148.76(5) . . ?
C1 K2 Mg1 47.31(5) . . ?
C1 K2 C6 23.67(7) . . ?
C1 K2 C84 161.58(7) . . ?
C1 K2 C5 41.45(7) . . ?
C1 K2 C4 49.79(7) . . ?
C1 K2 C88 123.87(7) . . ?
C1 K2 C8 57.10(7) . . ?
C1 K2 H2 64.4(9) . . ?
C1 K2 H4 129.2(11) . . ?
C6 K2 Mg2 129.22(6) . . ?
C6 K2 Mg1 56.92(5) . . ?
C6 K2 H2 68.0(9) . . ?
C6 K2 H4 115.7(11) . . ?
C84 K2 Mg2 48.99(5) . . ?
C84 K2 Mg1 144.59(5) . . ?
C84 K2 C6 158.07(7) . . ?
C84 K2 C5 135.13(7) . . ?
C84 K2 C88 41.47(7) . . ?
C84 K2 C8 111.04(8) . . ?
C84 K2 H2 130.9(9) . . ?
C84 K2 H4 69.3(11) . . ?
C2 K2 Mg2 170.65(5) . . ?
C2 K2 Mg1 65.86(5) . . ?
C2 K2 C1 24.55(7) . . ?
C2 K2 C6 41.94(7) . . ?
C2 K2 C84 137.07(7) . . ?
C2 K2 C89 125.30(7) . . ?
C2 K2 C5 48.55(7) . . ?
C2 K2 C4 43.16(7) . . ?
C2 K2 C88 101.68(7) . . ?
C2 K2 C3 24.83(7) . . ?
C2 K2 C8 43.73(7) . . ?
C2 K2 H2 84.9(10) . . ?
C2 K2 H4 153.6(11) . . ?
C89 K2 Mg2 63.26(5) . . ?
C89 K2 Mg1 125.73(6) . . ?
C89 K2 C1 146.14(7) . . ?
C89 K2 C6 166.81(7) . . ?
C89 K2 C84 24.10(7) . . ?
C89 K2 C5 151.52(8) . . ?
C89 K2 C4 129.35(8) . . ?
C89 K2 C88 23.73(7) . . ?
C89 K2 C8 89.38(8) . . ?
C89 K2 H2 118.9(9) . . ?
C89 K2 H4 77.5(11) . . ?
C5 K2 Mg2 122.25(6) . . ?
C5 K2 Mg1 79.84(5) . . ?
C5 K2 C6 22.98(7) . . ?
C5 K2 H2 89.4(9) . . ?
C5 K2 H4 118.5(10) . . ?
C4 K2 Mg2 129.65(6) . . ?
C4 K2 Mg1 95.81(6) . . ?
C4 K2 C6 41.48(7) . . ?
C4 K2 C84 119.11(7) . . ?
C4 K2 C5 23.33(7) . . ?
C4 K2 C88 112.03(8) . . ?
C4 K2 C8 83.92(8) . . ?
C4 K2 H2 109.4(9) . . ?
C4 K2 H4 135.6(10) . . ?
C88 K2 Mg2 86.64(6) . . ?
C88 K2 Mg1 122.30(6) . . ?
C88 K2 C6 143.15(8) . . ?
C88 K2 C5 135.25(8) . . ?
C88 K2 H2 124.9(8) . . ?
C88 K2 H4 101.0(11) . . ?
C3 K2 Mg2 150.95(5) . . ?
C3 K2 Mg1 89.24(6) . . ?
C3 K2 C1 43.03(7) . . ?
C3 K2 C6 48.42(7) . . ?
C3 K2 C84 120.01(7) . . ?
C3 K2 C89 118.93(8) . . ?
C3 K2 C5 41.14(7) . . ?
C3 K2 C4 24.10(7) . . ?
C3 K2 C88 96.72(8) . . ?
C3 K2 C8 60.38(7) . . ?
C3 K2 H2 107.3(10) . . ?
C3 K2 H4 159.2(10) . . ?
C8 K2 Mg2 145.20(6) . . ?
C8 K2 Mg1 64.21(6) . . ?
C8 K2 C6 80.55(8) . . ?
C8 K2 C5 92.17(8) . . ?
C8 K2 C88 69.65(8) . . ?
C8 K2 H2 80.4(9) . . ?
C8 K2 H4 136.8(10) . . ?
H2 K2 H4 71.0(15) . . ?
Mg2 K1 H2 91.2(10) . . ?
Mg2 K1 H4 21.6(11) . . ?
Mg1 K1 Mg2 112.79(2) . . ?
Mg1 K1 H2 21.6(10) . . ?
Mg1 K1 H4 91.2(11) . . ?
C35 K1 Mg2 143.61(5) . . ?
C35 K1 Mg1 48.98(5) . . ?
C35 K1 C39 41.35(7) . . ?
C35 K1 C36 23.69(6) . . ?
C35 K1 C50 162.57(7) . . ?
C35 K1 C53 119.78(7) . . ?
C35 K1 C54 135.33(8) . . ?
C35 K1 C57 112.02(7) . . ?
C35 K1 H2 67.6(10) . . ?
C35 K1 H4 128.8(10) . . ?
C39 K1 Mg2 120.56(6) . . ?
C39 K1 Mg1 85.85(5) . . ?
C39 K1 C36 46.79(7) . . ?
C39 K1 C54 136.77(8) . . ?
C39 K1 H2 98.1(9) . . ?
C39 K1 H4 123.4(9) . . ?
C36 K1 Mg2 165.67(5) . . ?
C36 K1 Mg1 63.85(5) . . ?
C36 K1 C54 113.18(7) . . ?
C36 K1 H2 85.0(10) . . ?
C36 K1 H4 151.9(10) . . ?
C51 K1 Mg2 65.43(6) . . ?
C51 K1 Mg1 170.24(6) . . ?
C51 K1 C35 138.17(7) . . ?
C51 K1 C39 103.37(7) . . ?
C51 K1 C36 120.37(7) . . ?
C51 K1 C50 24.47(7) . . ?
C51 K1 C53 42.82(8) . . ?
C51 K1 C52 24.75(8) . . ?
C51 K1 C40 126.75(7) . . ?
C51 K1 C54 48.12(8) . . ?
C51 K1 C57 43.85(7) . . ?
C51 K1 H2 154.1(10) . . ?
C51 K1 H4 86.4(10) . . ?
C50 K1 Mg2 47.60(5) . . ?
C50 K1 Mg1 147.78(6) . . ?
C50 K1 C39 125.35(7) . . ?
C50 K1 C36 142.00(7) . . ?
C50 K1 C53 49.38(7) . . ?
C50 K1 C54 41.01(8) . . ?
C50 K1 C57 57.20(7) . . ?
C50 K1 H2 129.8(10) . . ?
C50 K1 H4 66.0(10) . . ?
C53 K1 Mg2 96.05(6) . . ?
C53 K1 Mg1 130.45(6) . . ?
C53 K1 C39 113.73(7) . . ?
C53 K1 C36 96.10(7) . . ?
C53 K1 C54 23.13(8) . . ?
C53 K1 C57 83.73(8) . . ?
C53 K1 H2 137.1(8) . . ?
C53 K1 H4 110.6(10) . . ?
C52 K1 Mg2 88.97(6) . . ?
C52 K1 Mg1 151.83(6) . . ?
C52 K1 C35 120.97(7) . . ?
C52 K1 C39 98.60(7) . . ?
C52 K1 C36 99.19(7) . . ?
C52 K1 C50 42.84(7) . . ?
C52 K1 C53 23.84(8) . . ?
C52 K1 C40 120.43(7) . . ?
C52 K1 C54 40.76(8) . . ?
C52 K1 C57 60.46(8) . . ?
C52 K1 H2 160.4(8) . . ?
C52 K1 H4 108.7(10) . . ?
C40 K1 Mg2 124.26(5) . . ?
C40 K1 Mg1 62.62(5) . . ?
C40 K1 C35 24.16(7) . . ?
C40 K1 C39 23.47(7) . . ?
C40 K1 C36 41.41(7) . . ?
C40 K1 C50 147.39(8) . . ?
C40 K1 C53 130.57(8) . . ?
C40 K1 C54 152.40(8) . . ?
C40 K1 C57 90.44(8) . . ?
C40 K1 H2 75.0(9) . . ?
C40 K1 H4 116.9(9) . . ?
C54 K1 Mg2 80.64(6) . . ?
C54 K1 Mg1 122.55(6) . . ?
C54 K1 H2 120.1(8) . . ?
C54 K1 H4 90.6(9) . . ?
C57 K1 Mg2 62.65(6) . . ?
C57 K1 Mg1 144.97(5) . . ?
C57 K1 C39 70.70(8) . . ?
C57 K1 C36 111.31(8) . . ?
C57 K1 C54 91.86(8) . . ?
C57 K1 H2 135.7(9) . . ?
C57 K1 H4 81.2(11) . . ?
H2 K1 H4 69.6(15) . . ?
K2 Mg2 K1 65.44(2) . . ?
K2 Mg2 H4 33.4(16) . . ?
K1 Mg2 H4 32.6(16) . . ?
O2 Mg2 K2 151.89(7) . . ?
O2 Mg2 K1 142.54(7) . . ?
O2 Mg2 H4 171.5(15) . . ?
N4 Mg2 K2 77.37(8) . . ?
N4 Mg2 K1 136.24(8) . . ?
N4 Mg2 O2 75.98(9) . . ?
N4 Mg2 N3 148.97(11) . . ?
N4 Mg2 H4 105.9(15) . . ?
N3 Mg2 K2 127.10(8) . . ?
N3 Mg2 K1 74.77(8) . . ?
N3 Mg2 O2 75.82(10) . . ?
N3 Mg2 H4 103.9(15) . . ?
K2 Mg1 H2 31.3(15) . . ?
K1 Mg1 K2 65.55(2) . . ?
K1 Mg1 H2 35.1(15) . . ?
O1 Mg1 K2 141.31(6) . . ?
O1 Mg1 K1 152.42(7) . . ?
O1 Mg1 H2 166.8(14) . . ?
N1 Mg1 K2 74.95(8) . . ?
N1 Mg1 K1 128.88(8) . . ?
N1 Mg1 O1 75.51(9) . . ?
N1 Mg1 H2 104.1(15) . . ?
N2 Mg1 K2 136.20(8) . . ?
N2 Mg1 K1 76.85(8) . . ?
N2 Mg1 O1 76.15(9) . . ?
N2 Mg1 N1 148.84(12) . . ?
N2 Mg1 H2 106.5(15) . . ?
C65 O2 Mg2 119.08(17) . . ?
C77 O2 Mg2 119.06(17) . . ?
C77 O2 C65 118.4(2) . . ?
C16 O1 Mg1 118.96(16) . . ?
C28 O1 Mg1 118.41(17) . . ?
C28 O1 C16 118.9(2) . . ?
C17 N1 Mg1 117.79(18) . . ?
C17 N1 C1 118.9(2) . . ?
C1 N1 Mg1 123.25(19) . . ?
C76 N4 Mg2 117.18(19) . . ?
C76 N4 C84 116.1(2) . . ?
C84 N4 Mg2 125.9(2) . . ?
C27 N2 Mg1 117.23(19) . . ?
C27 N2 C35 116.4(2) . . ?
C35 N2 Mg1 126.29(19) . . ?
C66 N3 Mg2 117.18(19) . . ?
C66 N3 C50 118.3(2) . . ?
C50 N3 Mg2 124.5(2) . . ?
O2 C65 C66 111.1(2) . . ?
C70 C65 O2 122.4(3) . . ?
C70 C65 C66 126.4(2) . . ?
N3 C66 C65 116.6(2) . . ?
N3 C66 C67 128.4(3) . . ?
C67 C66 C65 115.0(3) . . ?
N1 C17 C16 116.2(2) . . ?
N1 C17 C18 128.7(3) . . ?
C18 C17 C16 115.0(3) . . ?
O1 C16 C17 111.2(2) . . ?
C21 C16 O1 122.2(2) . . ?
C21 C16 C17 126.5(3) . . ?
N2 C27 C26 128.3(3) . . ?
N2 C27 C28 116.3(2) . . ?
C26 C27 C28 115.4(3) . . ?
C16 C21 C22 122.2(3) . . ?
C16 C21 C20 115.8(3) . . ?
C20 C21 C22 122.0(3) . . ?
N2 C35 K1 107.76(16) . . ?
N2 C35 C36 120.3(2) . . ?
C36 C35 K1 83.59(17) . . ?
C40 C35 K1 76.67(17) . . ?
C40 C35 N2 121.2(2) . . ?
C40 C35 C36 118.5(3) . . ?
C65 C70 C71 121.8(3) . . ?
C65 C70 C69 115.8(3) . . ?
C69 C70 C71 122.4(3) . . ?
C27 C26 H26 119.6 . . ?
C27 C26 C25 120.9(3) . . ?
C25 C26 H26 119.6 . . ?
N4 C76 C77 116.1(3) . . ?
N4 C76 C75 128.7(3) . . ?
C75 C76 C77 115.2(3) . . ?
O2 C77 C76 111.4(3) . . ?
C72 C77 O2 122.7(3) . . ?
C72 C77 C76 125.8(3) . . ?
C28 C23 C22 122.0(2) . . ?
C28 C23 C24 115.8(3) . . ?
C24 C23 C22 122.3(3) . . ?
N1 C1 K2 109.25(17) . . ?
N1 C1 C6 120.2(3) . . ?
C6 C1 K2 83.65(19) . . ?
C2 C1 K2 72.63(17) . . ?
C2 C1 N1 121.3(2) . . ?
C2 C1 C6 118.3(3) . . ?
C38 C37 H37 118.6 . . ?
C36 C37 H37 118.6 . . ?
C36 C37 C38 122.7(3) . . ?
C77 C72 C73 116.0(3) . . ?
C77 C72 C71 121.4(3) . . ?
C73 C72 C71 122.6(3) . . ?
C21 C22 C23 110.2(2) . . ?
C21 C22 C31 109.9(2) . . ?
C21 C22 C32 109.0(2) . . ?
C23 C22 C31 109.9(2) . . ?
C23 C22 C32 108.9(2) . . ?
C32 C22 C31 108.8(3) . . ?
C1 C6 K2 72.68(17) . . ?
C1 C6 C13 120.2(3) . . ?
C5 C6 K2 77.11(19) . . ?
C5 C6 C1 119.3(3) . . ?
C5 C6 C13 120.3(3) . . ?
C13 C6 K2 125.4(2) . . ?
C76 C75 H75 119.3 . . ?
C74 C75 C76 121.4(3) . . ?
C74 C75 H75 119.3 . . ?
N4 C84 K2 107.79(17) . . ?
N4 C84 C85 120.1(3) . . ?
C89 C84 K2 75.87(18) . . ?
C89 C84 N4 121.2(3) . . ?
C89 C84 C85 118.6(3) . . ?
C85 C84 K2 84.58(19) . . ?
C69 C68 C67 121.0(3) . . ?
C69 C68 C79 120.0(3) . . ?
C67 C68 C79 119.0(3) . . ?
C21 C20 H20 119.7 . . ?
C19 C20 C21 120.6(3) . . ?
C19 C20 H20 119.7 . . ?
C1 C2 K2 82.82(17) . . ?
C1 C2 C7 119.4(2) . . ?
C7 C2 K2 107.58(18) . . ?
C3 C2 K2 78.10(18) . . ?
C3 C2 C1 120.0(3) . . ?
C3 C2 C7 120.5(3) . . ?
O1 C28 C27 111.7(2) . . ?
C23 C28 O1 122.1(2) . . ?
C23 C28 C27 126.2(3) . . ?
C72 C73 H73 119.4 . . ?
C74 C73 C72 121.1(3) . . ?
C74 C73 H73 119.4 . . ?
K1 C39 H39 111.8 . . ?
C38 C39 K1 86.62(16) . . ?
C38 C39 H39 118.8 . . ?
C38 C39 C40 122.5(3) . . ?
C40 C39 K1 72.62(16) . . ?
C40 C39 H39 118.8 . . ?
C20 C19 C18 120.9(3) . . ?
C20 C19 C30 120.2(3) . . ?
C18 C19 C30 118.9(3) . . ?
C84 C89 K2 80.04(17) . . ?
C84 C89 C96 120.8(3) . . ?
C96 C89 K2 110.22(19) . . ?
C88 C89 K2 83.21(18) . . ?
C88 C89 C84 119.6(3) . . ?
C88 C89 C96 119.4(3) . . ?
C37 C38 C44 120.0(3) . . ?
C39 C38 C37 117.1(3) . . ?
C39 C38 C44 122.8(3) . . ?
C35 C36 K1 72.72(17) . . ?
C35 C36 C41 120.0(3) . . ?
C37 C36 K1 84.30(18) . . ?
C37 C36 C35 119.4(3) . . ?
C37 C36 C41 120.6(2) . . ?
C41 C36 K1 112.91(19) . . ?
C70 C71 C72 110.4(2) . . ?
C70 C71 C80 109.5(2) . . ?
C70 C71 C81 109.6(2) . . ?
C72 C71 C80 109.4(2) . . ?
C72 C71 C81 109.0(2) . . ?
C81 C71 C80 108.9(3) . . ?
C17 C18 H18 119.4 . . ?
C19 C18 C17 121.2(3) . . ?
C19 C18 H18 119.4 . . ?
C70 C69 H69 119.6 . . ?
C68 C69 C70 120.7(3) . . ?
C68 C69 H69 119.6 . . ?
C56 C51 K1 106.82(17) . . ?
C50 C51 K1 82.88(18) . . ?
C50 C51 C56 119.4(3) . . ?
C52 C51 K1 78.69(18) . . ?
C52 C51 C56 120.7(3) . . ?
C52 C51 C50 119.9(3) . . ?
C89 C96 H96 108.5 . . ?
C89 C96 C97 109.4(3) . . ?
C97 C96 H96 108.5 . . ?
C98 C96 C89 113.9(3) . . ?
C98 C96 H96 108.5 . . ?
C98 C96 C97 108.1(4) . . ?
K2 C5 H5 117.3 . . ?
C6 C5 K2 79.91(18) . . ?
C6 C5 H5 118.5 . . ?
C4 C5 K2 74.85(18) . . ?
C4 C5 C6 123.1(3) . . ?
C4 C5 H5 118.5 . . ?
C51 C56 H56 107.4 . . ?
C51 C56 C57 110.0(3) . . ?
C57 C56 H56 107.4 . . ?
C58 C56 C51 113.4(3) . . ?
C58 C56 H56 107.4 . . ?
C58 C56 C57 111.0(3) . . ?
N3 C50 K1 109.25(16) . . ?
C51 C50 K1 72.65(17) . . ?
C51 C50 N3 121.0(3) . . ?
C51 C50 C55 118.8(3) . . ?
C55 C50 K1 85.05(19) . . ?
C55 C50 N3 120.1(3) . . ?
C52 C53 K1 71.91(17) . . ?
C52 C53 C54 117.0(3) . . ?
C52 C53 C59 123.7(3) . . ?
C54 C53 K1 82.18(18) . . ?
C54 C53 C59 119.2(3) . . ?
C59 C53 K1 118.3(2) . . ?
C5 C4 K2 81.83(18) . . ?
C5 C4 C3 117.0(3) . . ?
C5 C4 C10 119.6(3) . . ?
C5 C4 C99 121.3(6) . . ?
C3 C4 K2 72.60(17) . . ?
C3 C4 C10 123.4(3) . . ?
C3 C4 C99 119.3(5) . . ?
C10 C4 K2 115.6(3) . . ?
C99 C4 K2 129.9(13) . . ?
C40 C47 H47 107.7 . . ?
C40 C47 C48 110.4(8) . . ?
C40 C47 C49 112.5(7) . . ?
C48 C47 H47 107.7 . . ?
C49 C47 H47 107.7 . . ?
C49 C47 C48 110.7(9) . . ?
C66 C67 H67 119.5 . . ?
C68 C67 C66 121.0(3) . . ?
C68 C67 H67 119.5 . . ?
C36 C41 H41 107.4 . . ?
C36 C41 C42 109.6(3) . . ?
C43 C41 C36 114.2(3) . . ?
C43 C41 H41 107.4 . . ?
C43 C41 C42 110.5(3) . . ?
C42 C41 H41 107.4 . . ?
C88 C87 C86 117.4(3) . . ?
C88 C87 C93 122.9(3) . . ?
C86 C87 C93 119.6(3) . . ?
K1 C52 H52 110.1 . . ?
C51 C52 K1 76.56(17) . . ?
C51 C52 H52 118.9 . . ?
C53 C52 K1 84.24(19) . . ?
C53 C52 C51 122.1(3) . . ?
C53 C52 H52 118.9 . . ?
C38 C44 H44 107.7 . . ?
C38 C44 C46 113.2(2) . . ?
C45 C44 C38 110.8(3) . . ?
C45 C44 H44 107.7 . . ?
C45 C44 C46 109.6(2) . . ?
C46 C44 H44 107.7 . . ?
C23 C24 H24 119.5 . . ?
C25 C24 C23 121.0(3) . . ?
C25 C24 H24 119.5 . . ?
C35 C40 K1 79.17(16) . . ?
C35 C40 C47 121.0(4) . . ?
C35 C40 C102 120.4(4) . . ?
C39 C40 K1 83.91(17) . . ?
C39 C40 C35 119.8(2) . . ?
C39 C40 C47 119.2(5) . . ?
C39 C40 C102 119.4(4) . . ?
C47 C40 K1 107.1(5) . . ?
C102 C40 K1 113.9(7) . . ?
C2 C7 H7 107.3 . . ?
C2 C7 C8 109.7(3) . . ?
C8 C7 H7 107.3 . . ?
C9 C7 C2 113.8(2) . . ?
C9 C7 H7 107.3 . . ?
C9 C7 C8 111.0(3) . . ?
C19 C30 H30A 109.1 . . ?
C19 C30 H30B 109.1 . . ?
H30A C30 H30B 107.8 . . ?
C29 C30 C19 112.6(3) . . ?
C29 C30 H30A 109.1 . . ?
C29 C30 H30B 109.1 . . ?
C26 C25 C34 119.1(3) . . ?
C24 C25 C26 120.6(3) . . ?
C24 C25 C34 120.3(3) . . ?
C6 C13 H13 107.8 . . ?
C6 C13 C15 109.9(3) . . ?
C14 C13 C6 113.1(3) . . ?
C14 C13 H13 107.8 . . ?
C14 C13 C15 110.2(3) . . ?
C15 C13 H13 107.8 . . ?
K2 C88 H88 110.4 . . ?
C89 C88 K2 73.06(16) . . ?
C89 C88 H88 118.8 . . ?
C87 C88 K2 87.42(17) . . ?
C87 C88 C89 122.4(3) . . ?
C87 C88 H88 118.8 . . ?
C87 C86 H86 118.8 . . ?
C85 C86 C87 122.3(3) . . ?
C85 C86 H86 118.8 . . ?
C84 C85 C90 119.6(3) . . ?
C86 C85 C84 119.5(3) . . ?
C86 C85 C90 120.8(3) . . ?
K2 C3 H3 110.6 . . ?
C2 C3 K2 77.07(17) . . ?
C2 C3 H3 118.9 . . ?
C4 C3 K2 83.30(19) . . ?
C4 C3 C2 122.2(3) . . ?
C4 C3 H3 118.9 . . ?
C75 C74 C83 120.3(3) . . ?
C73 C74 C75 120.4(3) . . ?
C73 C74 C83 119.3(3) . . ?
C50 C55 C62 121.3(3) . . ?
C54 C55 C50 119.0(3) . . ?
C54 C55 C62 119.7(3) . . ?
K1 C54 H54 117.7 . . ?
C53 C54 K1 74.69(17) . . ?
C53 C54 H54 118.5 . . ?
C55 C54 K1 79.66(17) . . ?
C55 C54 C53 123.0(3) . . ?
C55 C54 H54 118.5 . . ?
C44 C45 H45A 109.5 . . ?
C44 C45 H45B 109.5 . . ?
C44 C45 H45C 109.5 . . ?
H45A C45 H45B 109.5 . . ?
H45A C45 H45C 109.5 . . ?
H45B C45 H45C 109.5 . . ?
C44 C46 H46A 109.5 . . ?
C44 C46 H46B 109.5 . . ?
C44 C46 H46C 109.5 . . ?
H46A C46 H46B 109.5 . . ?
H46A C46 H46C 109.5 . . ?
H46B C46 H46C 109.5 . . ?
C68 C79 H79A 109.1 . . ?
C68 C79 H79B 109.1 . . ?
C68 C79 C78 112.4(3) . . ?
H79A C79 H79B 107.8 . . ?
C78 C79 H79A 109.1 . . ?
C78 C79 H79B 109.1 . . ?
C85 C90 H90 107.5 . . ?
C85 C90 C91 109.6(3) . . ?
C91 C90 H90 107.5 . . ?
C92 C90 C85 113.7(3) . . ?
C92 C90 H90 107.5 . . ?
C92 C90 C91 110.8(3) . . ?
C41 C43 H43A 109.5 . . ?
C41 C43 H43B 109.5 . . ?
C41 C43 H43C 109.5 . . ?
H43A C43 H43B 109.5 . . ?
H43A C43 H43C 109.5 . . ?
H43B C43 H43C 109.5 . . ?
K1 C57 H57A 58.2 . . ?
K1 C57 H57B 151.8 . . ?
K1 C57 H57C 59.6 . . ?
C56 C57 K1 98.67(19) . . ?
C56 C57 H57A 109.5 . . ?
C56 C57 H57B 109.5 . . ?
C56 C57 H57C 109.5 . . ?
H57A C57 H57B 109.5 . . ?
H57A C57 H57C 109.5 . . ?
H57B C57 H57C 109.5 . . ?
C71 C80 H80A 109.5 . . ?
C71 C80 H80B 109.5 . . ?
C71 C80 H80C 109.5 . . ?
H80A C80 H80B 109.5 . . ?
H80A C80 H80C 109.5 . . ?
H80B C80 H80C 109.5 . . ?
K2 C8 H8A 63.0 . . ?
K2 C8 H8B 55.1 . . ?
K2 C8 H8C 151.9 . . ?
C7 C8 K2 98.28(17) . . ?
C7 C8 H8A 109.5 . . ?
C7 C8 H8B 109.5 . . ?
C7 C8 H8C 109.5 . . ?
H8A C8 H8B 109.5 . . ?
H8A C8 H8C 109.5 . . ?
H8B C8 H8C 109.5 . . ?
C87 C93 H93 107.6 . . ?
C87 C93 C94 111.1(3) . . ?
C87 C93 C95 113.6(3) . . ?
C94 C93 H93 107.6 . . ?
C95 C93 H93 107.6 . . ?
C95 C93 C94 109.0(3) . . ?
C22 C31 H31A 109.5 . . ?
C22 C31 H31B 109.5 . . ?
C22 C31 H31C 109.5 . . ?
H31A C31 H31B 109.5 . . ?
H31A C31 H31C 109.5 . . ?
H31B C31 H31C 109.5 . . ?
C22 C32 H32A 109.5 . . ?
C22 C32 H32B 109.5 . . ?
C22 C32 H32C 109.5 . . ?
H32A C32 H32B 109.5 . . ?
H32A C32 H32C 109.5 . . ?
H32B C32 H32C 109.5 . . ?
C56 C58 H58A 109.5 . . ?
C56 C58 H58B 109.5 . . ?
C56 C58 H58C 109.5 . . ?
H58A C58 H58B 109.5 . . ?
H58A C58 H58C 109.5 . . ?
H58B C58 H58C 109.5 . . ?
C7 C9 H9A 109.5 . . ?
C7 C9 H9B 109.5 . . ?
C7 C9 H9C 109.5 . . ?
H9A C9 H9B 109.5 . . ?
H9A C9 H9C 109.5 . . ?
H9B C9 H9C 109.5 . . ?
C93 C94 H94A 109.5 . . ?
C93 C94 H94B 109.5 . . ?
C93 C94 H94C 109.5 . . ?
H94A C94 H94B 109.5 . . ?
H94A C94 H94C 109.5 . . ?
H94B C94 H94C 109.5 . . ?
C71 C81 H81A 109.5 . . ?
C71 C81 H81B 109.5 . . ?
C71 C81 H81C 109.5 . . ?
H81A C81 H81B 109.5 . . ?
H81A C81 H81C 109.5 . . ?
H81B C81 H81C 109.5 . . ?
C25 C34 H34A 109.3 . . ?
C25 C34 H34B 109.3 . . ?
H34A C34 H34B 108.0 . . ?
C33 C34 C25 111.4(3) . . ?
C33 C34 H34A 109.3 . . ?
C33 C34 H34B 109.3 . . ?
C55 C62 H62 107.9 . . ?
C55 C62 C64 110.2(3) . . ?
C55 C62 C63 112.3(3) . . ?
C64 C62 H62 107.9 . . ?
C64 C62 C63 110.4(4) . . ?
C63 C62 H62 107.9 . . ?
C53 C59 H59 107.0 . . ?
C53 C59 C61 111.0(3) . . ?
C60 C59 C53 114.6(3) . . ?
C60 C59 H59 107.0 . . ?
C60 C59 C61 110.0(4) . . ?
C61 C59 H59 107.0 . . ?
C74 C83 H83A 108.1 . . ?
C74 C83 H83B 108.1 . . ?
H83A C83 H83B 107.3 . . ?
C82 C83 C74 116.8(4) . . ?
C82 C83 H83A 108.1 . . ?
C82 C83 H83B 108.1 . . ?
C41 C42 H42A 109.5 . . ?
C41 C42 H42B 109.5 . . ?
C41 C42 H42C 109.5 . . ?
H42A C42 H42B 109.5 . . ?
H42A C42 H42C 109.5 . . ?
H42B C42 H42C 109.5 . . ?
C4 C10 H10 107.7 . . ?
C4 C10 C12 109.1(4) . . ?
C11 C10 C4 115.2(4) . . ?
C11 C10 H10 107.7 . . ?
C11 C10 C12 109.3(5) . . ?
C12 C10 H10 107.7 . . ?
C13 C14 H14A 109.5 . . ?
C13 C14 H14B 109.5 . . ?
C13 C14 H14C 109.5 . . ?
H14A C14 H14B 109.5 . . ?
H14A C14 H14C 109.5 . . ?
H14B C14 H14C 109.5 . . ?
C59 C60 H60A 109.5 . . ?
C59 C60 H60B 109.5 . . ?
C59 C60 H60C 109.5 . . ?
H60A C60 H60B 109.5 . . ?
H60A C60 H60C 109.5 . . ?
H60B C60 H60C 109.5 . . ?
C90 C91 H91A 109.5 . . ?
C90 C91 H91B 109.5 . . ?
C90 C91 H91C 109.5 . . ?
H91A C91 H91B 109.5 . . ?
H91A C91 H91C 109.5 . . ?
H91B C91 H91C 109.5 . . ?
C93 C95 H95A 109.5 . . ?
C93 C95 H95B 109.5 . . ?
C93 C95 H95C 109.5 . . ?
H95A C95 H95B 109.5 . . ?
H95A C95 H95C 109.5 . . ?
H95B C95 H95C 109.5 . . ?
C96 C97 H97A 109.5 . . ?
C96 C97 H97B 109.5 . . ?
C96 C97 H97C 109.5 . . ?
H97A C97 H97B 109.5 . . ?
H97A C97 H97C 109.5 . . ?
H97B C97 H97C 109.5 . . ?
C79 C78 H78A 109.5 . . ?
C79 C78 H78B 109.5 . . ?
C79 C78 H78C 109.5 . . ?
H78A C78 H78B 109.5 . . ?
H78A C78 H78C 109.5 . . ?
H78B C78 H78C 109.5 . . ?
C96 C98 H98A 109.5 . . ?
C96 C98 H98B 109.5 . . ?
C96 C98 H98C 109.5 . . ?
H98A C98 H98B 109.5 . . ?
H98A C98 H98C 109.5 . . ?
H98B C98 H98C 109.5 . . ?
C13 C15 H15A 109.5 . . ?
C13 C15 H15B 109.5 . . ?
C13 C15 H15C 109.5 . . ?
H15A C15 H15B 109.5 . . ?
H15A C15 H15C 109.5 . . ?
H15B C15 H15C 109.5 . . ?
C30 C29 H29A 109.5 . . ?
C30 C29 H29B 109.5 . . ?
C30 C29 H29C 109.5 . . ?
H29A C29 H29B 109.5 . . ?
H29A C29 H29C 109.5 . . ?
H29B C29 H29C 109.5 . . ?
C90 C92 H92A 109.5 . . ?
C90 C92 H92B 109.5 . . ?
C90 C92 H92C 109.5 . . ?
H92A C92 H92B 109.5 . . ?
H92A C92 H92C 109.5 . . ?
H92B C92 H92C 109.5 . . ?
C10 C11 H11A 109.5 . . ?
C10 C11 H11B 109.5 . . ?
C10 C11 H11C 109.5 . . ?
H11A C11 H11B 109.5 . . ?
H11A C11 H11C 109.5 . . ?
H11B C11 H11C 109.5 . . ?
C62 C64 H64A 109.5 . . ?
C62 C64 H64B 109.5 . . ?
C62 C64 H64C 109.5 . . ?
H64A C64 H64B 109.5 . . ?
H64A C64 H64C 109.5 . . ?
H64B C64 H64C 109.5 . . ?
C59 C61 H61A 109.5 . . ?
C59 C61 H61B 109.5 . . ?
C59 C61 H61C 109.5 . . ?
H61A C61 H61B 109.5 . . ?
H61A C61 H61C 109.5 . . ?
H61B C61 H61C 109.5 . . ?
C62 C63 H63A 109.5 . . ?
C62 C63 H63B 109.5 . . ?
C62 C63 H63C 109.5 . . ?
H63A C63 H63B 109.5 . . ?
H63A C63 H63C 109.5 . . ?
H63B C63 H63C 109.5 . . ?
C34 C33 H33A 109.5 . . ?
C34 C33 H33B 109.5 . . ?
C34 C33 H33C 109.5 . . ?
H33A C33 H33B 109.5 . . ?
H33A C33 H33C 109.5 . . ?
H33B C33 H33C 109.5 . . ?
C83 C82 H82A 109.5 . . ?
C83 C82 H82B 109.5 . . ?
C83 C82 H82C 109.5 . . ?
H82A C82 H82B 109.5 . . ?
H82A C82 H82C 109.5 . . ?
H82B C82 H82C 109.5 . . ?
C47 C48 H48A 109.5 . . ?
C47 C48 H48B 109.5 . . ?
C47 C48 H48C 109.5 . . ?
H48A C48 H48B 109.5 . . ?
H48A C48 H48C 109.5 . . ?
H48B C48 H48C 109.5 . . ?
C47 C49 H49A 109.5 . . ?
C47 C49 H49B 109.5 . . ?
C47 C49 H49C 109.5 . . ?
H49A C49 H49B 109.5 . . ?
H49A C49 H49C 109.5 . . ?
H49B C49 H49C 109.5 . . ?
C10 C12 H12A 109.5 . . ?
C10 C12 H12B 109.5 . . ?
C10 C12 H12C 109.5 . . ?
H12A C12 H12B 109.5 . . ?
H12A C12 H12C 109.5 . . ?
H12B C12 H12C 109.5 . . ?
H C110 HA 109.5 . . ?
H C110 HB 109.5 . . ?
HA C110 HB 109.5 . . ?
C109 C110 H 109.5 . . ?
C109 C110 HA 109.5 . . ?
C109 C110 HB 109.5 . . ?
C110 C109 HC 108.6 . . ?
C110 C109 HD 108.6 . . ?
HC C109 HD 107.6 . . ?
C108 C109 C110 114.7(9) . . ?
C108 C109 HC 108.6 . . ?
C108 C109 HD 108.6 . . ?
C109 C108 HE 108.7 . . ?
C109 C108 HF 108.7 . . ?
C109 C108 C107 114.3(9) . . ?
HE C108 HF 107.6 . . ?
C107 C108 HE 108.7 . . ?
C107 C108 HF 108.7 . . ?
C108 C107 HG 108.9 . . ?
C108 C107 HH 108.9 . . ?
HG C107 HH 107.7 . . ?
C106 C107 C108 113.3(10) . . ?
C106 C107 HG 108.9 . . ?
C106 C107 HH 108.9 . . ?
C107 C106 HI 108.5 . . ?
C107 C106 HJ 108.5 . . ?
C107 C106 C105 114.9(10) . . ?
HI C106 HJ 107.5 . . ?
C105 C106 HI 108.5 . . ?
C105 C106 HJ 108.5 . . ?
C106 C105 HK 109.5 . . ?
C106 C105 HL 109.5 . . ?
C106 C105 HM 109.5 . . ?
HK C105 HL 109.5 . . ?
HK C105 HM 109.5 . . ?
HL C105 HM 109.5 . . ?
HN C116 HO 109.5 . . ?
HN C116 HP 109.5 . . ?
HO C116 HP 109.5 . . ?
C115 C116 HN 109.5 . . ?
C115 C116 HO 109.5 . . ?
C115 C116 HP 109.5 . . ?
C116 C115 HQ 107.5 . . ?
C116 C115 HR 107.5 . . ?
HQ C115 HR 107.0 . . ?
C114 C115 C116 119.1(8) . . ?
C114 C115 HQ 107.5 . . ?
C114 C115 HR 107.5 . . ?
C115 C114 HS 108.7 . . ?
C115 C114 HT 108.7 . . ?
C115 C114 C113 114.1(8) . . ?
HS C114 HT 107.6 . . ?
C113 C114 HS 108.7 . . ?
C113 C114 HT 108.7 . . ?
C114 C113 HU 108.9 . . ?
C114 C113 HV 108.9 . . ?
HU C113 HV 107.7 . . ?
C112 C113 C114 113.5(8) . . ?
C112 C113 HU 108.9 . . ?
C112 C113 HV 108.9 . . ?
C113 C112 HW 108.2 . . ?
C113 C112 HX 108.2 . . ?
C113 C112 C111 116.4(8) . . ?
HW C112 HX 107.3 . . ?
C111 C112 HW 108.2 . . ?
C111 C112 HX 108.2 . . ?
C112 C111 HY 109.5 . . ?
C112 C111 HZ 109.5 . . ?
C112 C111 H1 109.5 . . ?
HY C111 HZ 109.5 . . ?
HY C111 H1 109.5 . . ?
HZ C111 H1 109.5 . . ?
H10A C103 H10B 109.5 . . ?
H10A C103 H10C 109.5 . . ?
H10B C103 H10C 109.5 . . ?
C102 C103 H10A 109.5 . . ?
C102 C103 H10B 109.5 . . ?
C102 C103 H10C 109.5 . . ?
C40 C102 C103 111.1(8) . . ?
C40 C102 H102 108.2 . . ?
C40 C102 C104 111.0(10) . . ?
C103 C102 H102 108.2 . . ?
C103 C102 C104 109.9(11) . . ?
C104 C102 H102 108.2 . . ?
C102 C104 H10D 109.5 . . ?
C102 C104 H10E 109.5 . . ?
C102 C104 H10F 109.5 . . ?
H10D C104 H10E 109.5 . . ?
H10D C104 H10F 109.5 . . ?
H10E C104 H10F 109.5 . . ?
C4 C99 H99 91.4 . . ?
C4 C99 C100 117.7(11) . . ?
C4 C99 C101 123.5(14) . . ?
C100 C99 H99 91.4 . . ?
C100 C99 C101 118.7(14) . . ?
C101 C99 H99 91.4 . . ?
C99 C100 H10G 109.5 . . ?
C99 C100 H10H 109.5 . . ?
C99 C100 H10I 109.5 . . ?
H10G C100 H10H 109.5 . . ?
H10G C100 H10I 109.5 . . ?
H10H C100 H10I 109.5 . . ?
C99 C101 H10J 109.5 . . ?
C99 C101 H10K 109.5 . . ?
C99 C101 H10L 109.5 . . ?
H10J C101 H10K 109.5 . . ?
H10J C101 H10L 109.5 . . ?
H10K C101 H10L 109.5 . . ?

loop_
_geom_bond_atom_site_label_1
_geom_bond_atom_site_label_2
_geom_bond_distance
_geom_bond_site_symmetry_2
_geom_bond_publ_flag
K2 Mg2 3.9803(12) . ?
K2 Mg1 4.0815(12) . ?
K2 C1 3.373(3) . ?
K2 C6 3.511(3) . ?
K2 C84 3.395(3) . ?
K2 C2 3.245(3) . ?
K2 C89 3.343(3) . ?
K2 C5 3.477(3) . ?
K2 C4 3.390(3) . ?
K2 C88 3.470(3) . ?
K2 C3 3.257(3) . ?
K2 C8 3.463(4) . ?
K2 H2 2.74(5) . ?
K2 H4 2.63(5) . ?
K1 Mg2 4.0999(12) . ?
K1 Mg1 3.9874(12) . ?
K1 C35 3.381(3) . ?
K1 C39 3.490(3) . ?
K1 C36 3.518(3) . ?
K1 C51 3.254(3) . ?
K1 C50 3.383(3) . ?
K1 C53 3.434(3) . ?
K1 C52 3.281(3) . ?
K1 C40 3.349(3) . ?
K1 C54 3.527(3) . ?
K1 C57 3.444(4) . ?
K1 H2 2.74(5) . ?
K1 H4 2.72(5) . ?
Mg2 O2 2.066(2) . ?
Mg2 N4 2.053(3) . ?
Mg2 N3 2.058(3) . ?
Mg2 H4 1.86(5) . ?
Mg1 O1 2.073(2) . ?
Mg1 N1 2.049(3) . ?
Mg1 N2 2.045(3) . ?
Mg1 H2 1.76(5) . ?
O2 C65 1.399(3) . ?
O2 C77 1.383(3) . ?
O1 C16 1.393(3) . ?
O1 C28 1.389(3) . ?
N1 C17 1.374(4) . ?
N1 C1 1.413(4) . ?
N4 C76 1.378(4) . ?
N4 C84 1.418(4) . ?
N2 C27 1.382(4) . ?
N2 C35 1.420(4) . ?
N3 C66 1.379(4) . ?
N3 C50 1.417(4) . ?
C65 C66 1.412(4) . ?
C65 C70 1.372(4) . ?
C66 C67 1.408(4) . ?
C17 C16 1.412(4) . ?
C17 C18 1.403(4) . ?
C16 C21 1.372(4) . ?
C27 C26 1.395(4) . ?
C27 C28 1.412(4) . ?
C21 C22 1.529(4) . ?
C21 C20 1.418(4) . ?
C35 C36 1.423(4) . ?
C35 C40 1.409(4) . ?
C70 C71 1.527(4) . ?
C70 C69 1.419(4) . ?
C26 H26 0.9500 . ?
C26 C25 1.404(4) . ?
C76 C77 1.421(4) . ?
C76 C75 1.402(4) . ?
C77 C72 1.377(4) . ?
C23 C22 1.534(4) . ?
C23 C28 1.375(4) . ?
C23 C24 1.411(4) . ?
C1 C6 1.418(4) . ?
C1 C2 1.412(4) . ?
C37 H37 0.9500 . ?
C37 C38 1.398(4) . ?
C37 C36 1.390(4) . ?
C72 C73 1.411(4) . ?
C72 C71 1.536(4) . ?
C22 C31 1.545(4) . ?
C22 C32 1.541(4) . ?
C6 C5 1.393(4) . ?
C6 C13 1.523(4) . ?
C75 H75 0.9500 . ?
C75 C74 1.394(5) . ?
C84 C89 1.407(4) . ?
C84 C85 1.423(4) . ?
C68 C69 1.385(5) . ?
C68 C67 1.391(5) . ?
C68 C79 1.514(4) . ?
C20 H20 0.9500 . ?
C20 C19 1.390(4) . ?
C2 C7 1.531(4) . ?
C2 C3 1.398(4) . ?
C73 H73 0.9500 . ?
C73 C74 1.393(5) . ?
C39 H39 0.9500 . ?
C39 C38 1.389(4) . ?
C39 C40 1.398(4) . ?
C19 C18 1.392(5) . ?
C19 C30 1.518(4) . ?
C89 C96 1.523(4) . ?
C89 C88 1.406(4) . ?
C38 C44 1.532(4) . ?
C36 C41 1.524(4) . ?
C71 C80 1.539(4) . ?
C71 C81 1.538(4) . ?
C18 H18 0.9500 . ?
C69 H69 0.9500 . ?
C51 C56 1.528(4) . ?
C51 C50 1.412(4) . ?
C51 C52 1.401(4) . ?
C96 H96 1.0000 . ?
C96 C97 1.533(5) . ?
C96 C98 1.514(6) . ?
C5 H5 0.9500 . ?
C5 C4 1.391(4) . ?
C56 H56 1.0000 . ?
C56 C57 1.532(4) . ?
C56 C58 1.526(4) . ?
C50 C55 1.417(4) . ?
C53 C52 1.395(5) . ?
C53 C54 1.398(5) . ?
C53 C59 1.520(5) . ?
C4 C3 1.394(4) . ?
C4 C10 1.519(4) . ?
C4 C99 1.513(7) . ?
C47 H47 1.0000 . ?
C47 C40 1.516(5) . ?
C47 C48 1.532(8) . ?
C47 C49 1.532(8) . ?
C67 H67 0.9500 . ?
C41 H41 1.0000 . ?
C41 C43 1.521(5) . ?
C41 C42 1.538(5) . ?
C87 C88 1.388(4) . ?
C87 C86 1.397(5) . ?
C87 C93 1.524(4) . ?
C52 H52 0.9500 . ?
C44 H44 1.0000 . ?
C44 C45 1.531(5) . ?
C44 C46 1.532(5) . ?
C24 H24 0.9500 . ?
C24 C25 1.386(4) . ?
C40 C102 1.516(6) . ?
C7 H7 1.0000 . ?
C7 C8 1.534(4) . ?
C7 C9 1.522(4) . ?
C30 H30A 0.9900 . ?
C30 H30B 0.9900 . ?
C30 C29 1.516(5) . ?
C25 C34 1.513(4) . ?
C13 H13 1.0000 . ?
C13 C14 1.520(6) . ?
C13 C15 1.531(6) . ?
C88 H88 0.9500 . ?
C86 H86 0.9500 . ?
C86 C85 1.397(4) . ?
C85 C90 1.523(4) . ?
C3 H3 0.9500 . ?
C74 C83 1.527(5) . ?
C55 C54 1.397(5) . ?
C55 C62 1.523(4) . ?
C54 H54 0.9500 . ?
C45 H45A 0.9800 . ?
C45 H45B 0.9800 . ?
C45 H45C 0.9800 . ?
C46 H46A 0.9800 . ?
C46 H46B 0.9800 . ?
C46 H46C 0.9800 . ?
C79 H79A 0.9900 . ?
C79 H79B 0.9900 . ?
C79 C78 1.517(5) . ?
C90 H90 1.0000 . ?
C90 C91 1.530(6) . ?
C90 C92 1.523(5) . ?
C43 H43A 0.9800 . ?
C43 H43B 0.9800 . ?
C43 H43C 0.9800 . ?
C57 H57A 0.9800 . ?
C57 H57B 0.9800 . ?
C57 H57C 0.9800 . ?
C80 H80A 0.9800 . ?
C80 H80B 0.9800 . ?
C80 H80C 0.9800 . ?
C8 H8A 0.9800 . ?
C8 H8B 0.9800 . ?
C8 H8C 0.9800 . ?
C93 H93 1.0000 . ?
C93 C94 1.536(6) . ?
C93 C95 1.528(5) . ?
C31 H31A 0.9800 . ?
C31 H31B 0.9800 . ?
C31 H31C 0.9800 . ?
C32 H32A 0.9800 . ?
C32 H32B 0.9800 . ?
C32 H32C 0.9800 . ?
C58 H58A 0.9800 . ?
C58 H58B 0.9800 . ?
C58 H58C 0.9800 . ?
C9 H9A 0.9800 . ?
C9 H9B 0.9800 . ?
C9 H9C 0.9800 . ?
C94 H94A 0.9800 . ?
C94 H94B 0.9800 . ?
C94 H94C 0.9800 . ?
C81 H81A 0.9800 . ?
C81 H81B 0.9800 . ?
C81 H81C 0.9800 . ?
C34 H34A 0.9900 . ?
C34 H34B 0.9900 . ?
C34 C33 1.512(5) . ?
C62 H62 1.0000 . ?
C62 C64 1.531(6) . ?
C62 C63 1.534(7) . ?
C59 H59 1.0000 . ?
C59 C60 1.503(6) . ?
C59 C61 1.532(5) . ?
C83 H83A 0.9900 . ?
C83 H83B 0.9900 . ?
C83 C82 1.507(6) . ?
C42 H42A 0.9800 . ?
C42 H42B 0.9800 . ?
C42 H42C 0.9800 . ?
C10 H10 1.0000 . ?
C10 C11 1.485(6) . ?
C10 C12 1.550(7) . ?
C14 H14A 0.9800 . ?
C14 H14B 0.9800 . ?
C14 H14C 0.9800 . ?
C60 H60A 0.9800 . ?
C60 H60B 0.9800 . ?
C60 H60C 0.9800 . ?
C91 H91A 0.9800 . ?
C91 H91B 0.9800 . ?
C91 H91C 0.9800 . ?
C95 H95A 0.9800 . ?
C95 H95B 0.9800 . ?
C95 H95C 0.9800 . ?
C97 H97A 0.9800 . ?
C97 H97B 0.9800 . ?
C97 H97C 0.9800 . ?
C78 H78A 0.9800 . ?
C78 H78B 0.9800 . ?
C78 H78C 0.9800 . ?
C98 H98A 0.9800 . ?
C98 H98B 0.9800 . ?
C98 H98C 0.9800 . ?
C15 H15A 0.9800 . ?
C15 H15B 0.9800 . ?
C15 H15C 0.9800 . ?
C29 H29A 0.9800 . ?
C29 H29B 0.9800 . ?
C29 H29C 0.9800 . ?
C92 H92A 0.9800 . ?
C92 H92B 0.9800 . ?
C92 H92C 0.9800 . ?
C11 H11A 0.9800 . ?
C11 H11B 0.9800 . ?
C11 H11C 0.9800 . ?
C64 H64A 0.9800 . ?
C64 H64B 0.9800 . ?
C64 H64C 0.9800 . ?
C61 H61A 0.9800 . ?
C61 H61B 0.9800 . ?
C61 H61C 0.9800 . ?
C63 H63A 0.9800 . ?
C63 H63B 0.9800 . ?
C63 H63C 0.9800 . ?
C33 H33A 0.9800 . ?
C33 H33B 0.9800 . ?
C33 H33C 0.9800 . ?
C82 H82A 0.9800 . ?
C82 H82B 0.9800 . ?
C82 H82C 0.9800 . ?
C48 H48A 0.9800 . ?
C48 H48B 0.9800 . ?
C48 H48C 0.9800 . ?
C49 H49A 0.9800 . ?
C49 H49B 0.9800 . ?
C49 H49C 0.9800 . ?
C12 H12A 0.9800 . ?
C12 H12B 0.9800 . ?
C12 H12C 0.9800 . ?
C110 H 0.9800 . ?
C110 HA 0.9800 . ?
C110 HB 0.9800 . ?
C110 C109 1.510(8) . ?
C109 HC 0.9900 . ?
C109 HD 0.9900 . ?
C109 C108 1.499(8) . ?
C108 HE 0.9900 . ?
C108 HF 0.9900 . ?
C108 C107 1.523(9) . ?
C107 HG 0.9900 . ?
C107 HH 0.9900 . ?
C107 C106 1.508(9) . ?
C106 HI 0.9900 . ?
C106 HJ 0.9900 . ?
C106 C105 1.509(9) . ?
C105 HK 0.9800 . ?
C105 HL 0.9800 . ?
C105 HM 0.9800 . ?
C116 HN 0.9800 . ?
C116 HO 0.9800 . ?
C116 HP 0.9800 . ?
C116 C115 1.489(8) . ?
C115 HQ 0.9900 . ?
C115 HR 0.9900 . ?
C115 C114 1.480(7) . ?
C114 HS 0.9900 . ?
C114 HT 0.9900 . ?
C114 C113 1.525(8) . ?
C113 HU 0.9900 . ?
C113 HV 0.9900 . ?
C113 C112 1.491(7) . ?
C112 HW 0.9900 . ?
C112 HX 0.9900 . ?
C112 C111 1.496(7) . ?
C111 HY 0.9800 . ?
C111 HZ 0.9800 . ?
C111 H1 0.9800 . ?
C103 H10A 0.9800 . ?
C103 H10B 0.9800 . ?
C103 H10C 0.9800 . ?
C103 C102 1.527(9) . ?
C102 H102 1.0000 . ?
C102 C104 1.533(9) . ?
C104 H10D 0.9800 . ?
C104 H10E 0.9800 . ?
C104 H10F 0.9800 . ?
C99 H99 1.0000 . ?
C99 C100 1.520(10) . ?
C99 C101 1.528(10) . ?
C100 H10G 0.9800 . ?
C100 H10H 0.9800 . ?
C100 H10I 0.9800 . ?
C101 H10J 0.9800 . ?
C101 H10K 0.9800 . ?
C101 H10L 0.9800 . ?

loop_
_geom_torsion_atom_site_label_1
_geom_torsion_atom_site_label_2
_geom_torsion_atom_site_label_3
_geom_torsion_atom_site_label_4
_geom_torsion
_geom_torsion_site_symmetry_1
_geom_torsion_site_symmetry_2
_geom_torsion_site_symmetry_3
_geom_torsion_site_symmetry_4
_geom_torsion_publ_flag
K2 C1 C6 C5 63.7(3) . . . . ?
K2 C1 C6 C13 -121.3(3) . . . . ?
K2 C1 C2 C7 106.2(3) . . . . ?
K2 C1 C2 C3 -71.8(3) . . . . ?
K2 C6 C5 C4 64.4(3) . . . . ?
K2 C6 C13 C14 43.0(4) . . . . ?
K2 C6 C13 C15 166.8(2) . . . . ?
K2 C84 C89 C96 -107.7(3) . . . . ?
K2 C84 C89 C88 76.2(3) . . . . ?
K2 C84 C85 C86 -72.1(3) . . . . ?
K2 C84 C85 C90 107.4(3) . . . . ?
K2 C2 C7 C8 8.7(3) . . . . ?
K2 C2 C7 C9 -116.4(3) . . . . ?
K2 C2 C3 C4 -73.4(3) . . . . ?
K2 C89 C96 C97 -174.4(2) . . . . ?
K2 C89 C96 C98 64.6(4) . . . . ?
K2 C89 C88 C87 75.6(3) . . . . ?
K2 C5 C4 C3 65.6(3) . . . . ?
K2 C5 C4 C10 -114.9(4) . . . . ?
K2 C5 C4 C99 -132.1(14) . . . . ?
K2 C4 C3 C2 70.1(3) . . . . ?
K2 C4 C10 C11 76.3(5) . . . . ?
K2 C4 C10 C12 -160.4(4) . . . . ?
K2 C4 C99 C100 -71(2) . . . . ?
K2 C4 C99 C101 113(3) . . . . ?
K1 C35 C36 C37 -72.9(3) . . . . ?
K1 C35 C36 C41 106.9(3) . . . . ?
K1 C35 C40 C39 76.5(3) . . . . ?
K1 C35 C40 C47 -103.6(6) . . . . ?
K1 C35 C40 C102 -111.5(8) . . . . ?
K1 C39 C38 C37 65.1(3) . . . . ?
K1 C39 C38 C44 -117.6(3) . . . . ?
K1 C39 C40 C35 -73.8(2) . . . . ?
K1 C39 C40 C47 106.3(6) . . . . ?
K1 C39 C40 C102 114.1(8) . . . . ?
K1 C36 C41 C43 -124.9(3) . . . . ?
K1 C36 C41 C42 -0.4(3) . . . . ?
K1 C51 C56 C57 8.4(3) . . . . ?
K1 C51 C56 C58 -116.6(2) . . . . ?
K1 C51 C50 N3 -102.4(2) . . . . ?
K1 C51 C50 C55 74.0(3) . . . . ?
K1 C51 C52 C53 -74.2(3) . . . . ?
K1 C50 C55 C54 63.6(3) . . . . ?
K1 C50 C55 C62 -119.5(3) . . . . ?
K1 C53 C52 C51 70.2(3) . . . . ?
K1 C53 C54 C55 -66.4(3) . . . . ?
K1 C53 C59 C60 70.6(4) . . . . ?
K1 C53 C59 C61 -164.1(3) . . . . ?
K1 C40 C102 C103 54.3(15) . . . . ?
K1 C40 C102 C104 177.0(10) . . . . ?
Mg2 O2 C65 C66 4.0(3) . . . . ?
Mg2 O2 C65 C70 -173.18(19) . . . . ?
Mg2 O2 C77 C76 -5.0(3) . . . . ?
Mg2 O2 C77 C72 174.5(2) . . . . ?
Mg2 N4 C76 C77 -0.1(3) . . . . ?
Mg2 N4 C76 C75 -179.3(2) . . . . ?
Mg2 N4 C84 K2 -0.3(3) . . . . ?
Mg2 N4 C84 C89 -84.3(3) . . . . ?
Mg2 N4 C84 C85 93.8(3) . . . . ?
Mg2 N3 C66 C65 -3.2(3) . . . . ?
Mg2 N3 C66 C67 174.6(2) . . . . ?
Mg2 N3 C50 K1 23.3(2) . . . . ?
Mg2 N3 C50 C51 104.2(3) . . . . ?
Mg2 N3 C50 C55 -72.2(3) . . . . ?
Mg1 O1 C16 C17 4.3(3) . . . . ?
Mg1 O1 C16 C21 -171.65(19) . . . . ?
Mg1 O1 C28 C27 -5.7(3) . . . . ?
Mg1 O1 C28 C23 174.06(19) . . . . ?
Mg1 N1 C17 C16 -4.3(3) . . . . ?
Mg1 N1 C17 C18 172.0(2) . . . . ?
Mg1 N1 C1 K2 27.0(2) . . . . ?
Mg1 N1 C1 C6 -66.9(3) . . . . ?
Mg1 N1 C1 C2 107.9(3) . . . . ?
Mg1 N2 C27 C26 179.2(2) . . . . ?
Mg1 N2 C27 C28 -1.4(3) . . . . ?
Mg1 N2 C35 K1 4.0(2) . . . . ?
Mg1 N2 C35 C36 96.9(3) . . . . ?
Mg1 N2 C35 C40 -80.9(3) . . . . ?
O2 C65 C66 N3 -0.5(3) . . . . ?
O2 C65 C66 C67 -178.6(2) . . . . ?
O2 C65 C70 C71 -0.6(4) . . . . ?
O2 C65 C70 C69 178.5(2) . . . . ?
O2 C77 C72 C73 177.9(2) . . . . ?
O2 C77 C72 C71 -2.1(4) . . . . ?
O1 C16 C21 C22 0.0(4) . . . . ?
O1 C16 C21 C20 177.0(2) . . . . ?
N1 C17 C16 O1 0.0(3) . . . . ?
N1 C17 C16 C21 175.8(2) . . . . ?
N1 C17 C18 C19 -176.1(3) . . . . ?
N1 C1 C6 K2 108.6(3) . . . . ?
N1 C1 C6 C5 172.3(3) . . . . ?
N1 C1 C6 C13 -12.7(5) . . . . ?
N1 C1 C2 K2 -102.4(3) . . . . ?
N1 C1 C2 C7 3.8(4) . . . . ?
N1 C1 C2 C3 -174.1(3) . . . . ?
N4 C76 C77 O2 3.2(3) . . . . ?
N4 C76 C77 C72 -176.3(2) . . . . ?
N4 C76 C75 C74 178.5(3) . . . . ?
N4 C84 C89 K2 102.5(3) . . . . ?
N4 C84 C89 C96 -5.2(4) . . . . ?
N4 C84 C89 C88 178.7(3) . . . . ?
N4 C84 C85 C86 -179.5(3) . . . . ?
N4 C84 C85 C90 -0.1(5) . . . . ?
N2 C27 C26 C25 178.3(3) . . . . ?
N2 C27 C28 O1 4.5(3) . . . . ?
N2 C27 C28 C23 -175.2(2) . . . . ?
N2 C35 C36 K1 -106.9(2) . . . . ?
N2 C35 C36 C37 -179.7(3) . . . . ?
N2 C35 C36 C41 0.1(4) . . . . ?
N2 C35 C40 K1 102.9(2) . . . . ?
N2 C35 C40 C39 179.4(3) . . . . ?
N2 C35 C40 C47 -0.7(7) . . . . ?
N2 C35 C40 C102 -8.6(9) . . . . ?
N3 C66 C67 C68 -177.0(3) . . . . ?
N3 C50 C55 C54 173.0(3) . . . . ?
N3 C50 C55 C62 -10.1(5) . . . . ?
C65 O2 C77 C76 -163.8(2) . . . . ?
C65 O2 C77 C72 15.7(4) . . . . ?
C65 C66 C67 C68 0.8(4) . . . . ?
C65 C70 C71 C72 12.7(3) . . . . ?
C65 C70 C71 C80 -107.7(3) . . . . ?
C65 C70 C71 C81 132.8(3) . . . . ?
C65 C70 C69 C68 -1.4(4) . . . . ?
C66 N3 C50 K1 -155.81(19) . . . . ?
C66 N3 C50 C51 -74.9(3) . . . . ?
C66 N3 C50 C55 108.6(3) . . . . ?
C66 C65 C70 C71 -177.3(3) . . . . ?
C66 C65 C70 C69 1.8(4) . . . . ?
C17 N1 C1 K2 -154.23(18) . . . . ?
C17 N1 C1 C6 111.9(3) . . . . ?
C17 N1 C1 C2 -73.3(4) . . . . ?
C17 C16 C21 C22 -175.4(2) . . . . ?
C17 C16 C21 C20 1.7(4) . . . . ?
C16 O1 C28 C27 -163.7(2) . . . . ?
C16 O1 C28 C23 16.1(3) . . . . ?
C16 C17 C18 C19 0.3(4) . . . . ?
C16 C21 C22 C23 10.4(3) . . . . ?
C16 C21 C22 C31 -110.9(3) . . . . ?
C16 C21 C22 C32 129.9(3) . . . . ?
C16 C21 C20 C19 -1.6(4) . . . . ?
C27 N2 C35 K1 -172.43(18) . . . . ?
C27 N2 C35 C36 -79.5(3) . . . . ?
C27 N2 C35 C40 102.7(3) . . . . ?
C27 C26 C25 C24 -2.1(4) . . . . ?
C27 C26 C25 C34 176.5(3) . . . . ?
C21 C20 C19 C18 1.0(4) . . . . ?
C21 C20 C19 C30 -179.8(3) . . . . ?
C35 N2 C27 C26 -4.1(4) . . . . ?
C35 N2 C27 C28 175.3(2) . . . . ?
C35 C36 C41 C43 152.5(3) . . . . ?
C35 C36 C41 C42 -83.0(3) . . . . ?
C35 C40 C102 C103 145.6(15) . . . . ?
C35 C40 C102 C104 -91.8(13) . . . . ?
C70 C65 C66 N3 176.6(2) . . . . ?
C70 C65 C66 C67 -1.5(4) . . . . ?
C26 C27 C28 O1 -176.1(2) . . . . ?
C26 C27 C28 C23 4.2(4) . . . . ?
C26 C25 C34 C33 -80.0(4) . . . . ?
C76 N4 C84 K2 -169.24(18) . . . . ?
C76 N4 C84 C89 106.8(3) . . . . ?
C76 N4 C84 C85 -75.2(3) . . . . ?
C76 C77 C72 C73 -2.7(4) . . . . ?
C76 C77 C72 C71 177.3(3) . . . . ?
C76 C75 C74 C73 -1.7(5) . . . . ?
C76 C75 C74 C83 177.0(3) . . . . ?
C77 O2 C65 C66 162.8(2) . . . . ?
C77 O2 C65 C70 -14.4(4) . . . . ?
C77 C76 C75 C74 -0.7(4) . . . . ?
C77 C72 C73 C74 0.1(4) . . . . ?
C77 C72 C71 C70 -11.5(4) . . . . ?
C77 C72 C71 C80 109.1(3) . . . . ?
C77 C72 C71 C81 -131.9(3) . . . . ?
C23 C24 C25 C26 2.5(4) . . . . ?
C23 C24 C25 C34 -176.0(3) . . . . ?
C1 N1 C17 C16 176.8(2) . . . . ?
C1 N1 C17 C18 -6.9(4) . . . . ?
C1 C6 C5 K2 -61.4(3) . . . . ?
C1 C6 C5 C4 3.0(5) . . . . ?
C1 C6 C13 C14 132.5(3) . . . . ?
C1 C6 C13 C15 -103.8(4) . . . . ?
C1 C2 C7 C8 -82.9(4) . . . . ?
C1 C2 C7 C9 152.0(3) . . . . ?
C1 C2 C3 K2 74.4(3) . . . . ?
C1 C2 C3 C4 1.0(5) . . . . ?
C37 C38 C44 C45 54.4(3) . . . . ?
C37 C38 C44 C46 177.9(3) . . . . ?
C37 C36 C41 C43 -27.8(4) . . . . ?
C37 C36 C41 C42 96.8(3) . . . . ?
C72 C73 C74 C75 2.0(5) . . . . ?
C72 C73 C74 C83 -176.8(3) . . . . ?
C22 C21 C20 C19 175.5(2) . . . . ?
C22 C23 C28 O1 -4.5(4) . . . . ?
C22 C23 C28 C27 175.2(2) . . . . ?
C22 C23 C24 C25 -178.7(2) . . . . ?
C6 C1 C2 K2 72.5(3) . . . . ?
C6 C1 C2 C7 178.7(3) . . . . ?
C6 C1 C2 C3 0.7(4) . . . . ?
C6 C5 C4 K2 -66.9(3) . . . . ?
C6 C5 C4 C3 -1.2(5) . . . . ?
C6 C5 C4 C10 178.3(4) . . . . ?
C6 C5 C4 C99 161.0(14) . . . . ?
C75 C76 C77 O2 -177.6(2) . . . . ?
C75 C76 C77 C72 3.0(4) . . . . ?
C75 C74 C83 C82 39.4(5) . . . . ?
C84 N4 C76 C77 169.8(2) . . . . ?
C84 N4 C76 C75 -9.3(4) . . . . ?
C84 C89 C96 C97 -84.1(4) . . . . ?
C84 C89 C96 C98 154.9(4) . . . . ?
C84 C89 C88 K2 -74.5(3) . . . . ?
C84 C89 C88 C87 1.1(5) . . . . ?
C84 C85 C90 C91 -82.5(4) . . . . ?
C84 C85 C90 C92 152.9(4) . . . . ?
C20 C21 C22 C23 -166.5(2) . . . . ?
C20 C21 C22 C31 72.2(3) . . . . ?
C20 C21 C22 C32 -47.0(3) . . . . ?
C20 C19 C18 C17 -0.3(4) . . . . ?
C20 C19 C30 C29 -96.2(4) . . . . ?
C2 C1 C6 K2 -66.3(2) . . . . ?
C2 C1 C6 C5 -2.6(5) . . . . ?
C2 C1 C6 C13 172.3(3) . . . . ?
C2 C7 C8 K2 -7.8(3) . . . . ?
C28 O1 C16 C17 162.2(2) . . . . ?
C28 O1 C16 C21 -13.8(3) . . . . ?
C28 C27 C26 C25 -1.0(4) . . . . ?
C28 C23 C22 C21 -8.2(3) . . . . ?
C28 C23 C22 C31 113.1(3) . . . . ?
C28 C23 C22 C32 -127.8(3) . . . . ?
C28 C23 C24 C25 0.3(4) . . . . ?
C73 C72 C71 C70 168.5(2) . . . . ?
C73 C72 C71 C80 -70.9(3) . . . . ?
C73 C72 C71 C81 48.1(4) . . . . ?
C73 C74 C83 C82 -141.9(4) . . . . ?
C39 C38 C44 C45 -122.9(3) . . . . ?
C39 C38 C44 C46 0.7(4) . . . . ?
C39 C40 C102 C103 -42.4(15) . . . . ?
C39 C40 C102 C104 80.3(10) . . . . ?
C89 C84 C85 C86 -1.4(5) . . . . ?
C89 C84 C85 C90 178.0(3) . . . . ?
C38 C37 C36 K1 -66.2(3) . . . . ?
C38 C37 C36 C35 0.3(4) . . . . ?
C38 C37 C36 C41 -179.4(3) . . . . ?
C38 C39 C40 K1 74.2(3) . . . . ?
C38 C39 C40 C35 0.4(4) . . . . ?
C38 C39 C40 C47 -179.6(6) . . . . ?
C38 C39 C40 C102 -171.7(8) . . . . ?
C36 C35 C40 K1 -75.0(2) . . . . ?
C36 C35 C40 C39 1.5(4) . . . . ?
C36 C35 C40 C47 -178.6(6) . . . . ?
C36 C35 C40 C102 173.5(8) . . . . ?
C36 C37 C38 C39 1.5(4) . . . . ?
C36 C37 C38 C44 -176.0(3) . . . . ?
C71 C70 C69 C68 177.7(3) . . . . ?
C71 C72 C73 C74 -179.9(3) . . . . ?
C18 C17 C16 O1 -176.8(2) . . . . ?
C18 C17 C16 C21 -1.1(4) . . . . ?
C18 C19 C30 C29 83.1(4) . . . . ?
C69 C70 C71 C72 -166.3(2) . . . . ?
C69 C70 C71 C80 73.2(3) . . . . ?
C69 C70 C71 C81 -46.2(4) . . . . ?
C69 C68 C67 C66 -0.6(4) . . . . ?
C69 C68 C79 C78 -94.5(4) . . . . ?
C51 C56 C57 K1 -7.6(3) . . . . ?
C51 C50 C55 C54 -3.4(4) . . . . ?
C51 C50 C55 C62 173.4(3) . . . . ?
C96 C89 C88 K2 109.4(3) . . . . ?
C96 C89 C88 C87 -175.0(3) . . . . ?
C5 C6 C13 C14 -52.6(4) . . . . ?
C5 C6 C13 C15 71.1(4) . . . . ?
C5 C4 C3 K2 -70.9(3) . . . . ?
C5 C4 C3 C2 -0.8(5) . . . . ?
C5 C4 C10 C11 171.5(4) . . . . ?
C5 C4 C10 C12 -65.2(6) . . . . ?
C5 C4 C99 C100 35(3) . . . . ?
C5 C4 C99 C101 -140(2) . . . . ?
C56 C51 C50 K1 105.3(2) . . . . ?
C56 C51 C50 N3 2.9(4) . . . . ?
C56 C51 C50 C55 179.3(3) . . . . ?
C56 C51 C52 K1 -103.0(2) . . . . ?
C56 C51 C52 C53 -177.2(3) . . . . ?
C50 N3 C66 C65 176.0(2) . . . . ?
C50 N3 C66 C67 -6.2(4) . . . . ?
C50 C51 C56 C57 -82.9(3) . . . . ?
C50 C51 C56 C58 152.2(3) . . . . ?
C50 C51 C52 K1 74.9(2) . . . . ?
C50 C51 C52 C53 0.6(4) . . . . ?
C50 C55 C54 K1 -60.5(3) . . . . ?
C50 C55 C54 C53 3.5(5) . . . . ?
C50 C55 C62 C64 -113.3(4) . . . . ?
C50 C55 C62 C63 123.2(4) . . . . ?
C67 C68 C69 C70 0.9(4) . . . . ?
C67 C68 C79 C78 84.9(4) . . . . ?
C87 C86 C85 C84 0.6(5) . . . . ?
C87 C86 C85 C90 -178.9(3) . . . . ?
C52 C51 C56 C57 95.0(3) . . . . ?
C52 C51 C56 C58 -29.9(4) . . . . ?
C52 C51 C50 K1 -72.5(3) . . . . ?
C52 C51 C50 N3 -175.0(3) . . . . ?
C52 C51 C50 C55 1.5(4) . . . . ?
C52 C53 C54 K1 65.1(3) . . . . ?
C52 C53 C54 C55 -1.4(5) . . . . ?
C52 C53 C59 C60 -15.7(5) . . . . ?
C52 C53 C59 C61 109.6(4) . . . . ?
C24 C23 C22 C21 170.8(2) . . . . ?
C24 C23 C22 C31 -67.9(3) . . . . ?
C24 C23 C22 C32 51.2(3) . . . . ?
C24 C23 C28 O1 176.5(2) . . . . ?
C24 C23 C28 C27 -3.8(4) . . . . ?
C24 C25 C34 C33 98.6(4) . . . . ?
C40 C35 C36 K1 71.0(2) . . . . ?
C40 C35 C36 C37 -1.8(4) . . . . ?
C40 C35 C36 C41 178.0(3) . . . . ?
C40 C39 C38 C37 -1.8(4) . . . . ?
C40 C39 C38 C44 175.5(3) . . . . ?
C7 C2 C3 K2 -103.5(3) . . . . ?
C7 C2 C3 C4 -176.9(3) . . . . ?
C30 C19 C18 C17 -179.5(3) . . . . ?
C13 C6 C5 K2 123.6(3) . . . . ?
C13 C6 C5 C4 -172.0(3) . . . . ?
C88 C89 C96 C97 92.0(4) . . . . ?
C88 C89 C96 C98 -29.0(5) . . . . ?
C88 C87 C86 C85 1.1(5) . . . . ?
C88 C87 C93 C94 -124.1(4) . . . . ?
C88 C87 C93 C95 -0.8(5) . . . . ?
C86 C87 C88 K2 66.1(3) . . . . ?
C86 C87 C88 C89 -2.0(5) . . . . ?
C86 C87 C93 C94 53.2(4) . . . . ?
C86 C87 C93 C95 176.6(3) . . . . ?
C86 C85 C90 C91 96.9(4) . . . . ?
C86 C85 C90 C92 -27.7(5) . . . . ?
C85 C84 C89 K2 -75.6(3) . . . . ?
C85 C84 C89 C96 176.7(3) . . . . ?
C85 C84 C89 C88 0.6(4) . . . . ?
C3 C2 C7 C8 95.0(3) . . . . ?
C3 C2 C7 C9 -30.1(4) . . . . ?
C3 C4 C10 C11 -9.1(7) . . . . ?
C3 C4 C10 C12 114.3(5) . . . . ?
C3 C4 C99 C100 -162.7(16) . . . . ?
C3 C4 C99 C101 22(3) . . . . ?
C54 C53 C52 K1 -70.9(3) . . . . ?
C54 C53 C52 C51 -0.7(5) . . . . ?
C54 C53 C59 C60 167.8(3) . . . . ?
C54 C53 C59 C61 -67.0(5) . . . . ?
C54 C55 C62 C64 63.6(5) . . . . ?
C54 C55 C62 C63 -60.0(5) . . . . ?
C79 C68 C69 C70 -179.7(3) . . . . ?
C79 C68 C67 C66 180.0(3) . . . . ?
C93 C87 C88 K2 -116.5(3) . . . . ?
C93 C87 C88 C89 175.4(3) . . . . ?
C93 C87 C86 C85 -176.4(3) . . . . ?
C58 C56 C57 K1 118.7(2) . . . . ?
C9 C7 C8 K2 118.8(2) . . . . ?
C62 C55 C54 K1 122.6(3) . . . . ?
C62 C55 C54 C53 -173.4(3) . . . . ?
C59 C53 C52 K1 112.5(3) . . . . ?
C59 C53 C52 C51 -177.3(3) . . . . ?
C59 C53 C54 K1 -118.2(3) . . . . ?
C59 C53 C54 C55 175.4(3) . . . . ?
C10 C4 C3 K2 109.6(4) . . . . ?
C10 C4 C3 C2 179.8(4) . . . . ?
C48 C47 C40 K1 157.0(11) . . . . ?
C48 C47 C40 C35 -115.5(12) . . . . ?
C48 C47 C40 C39 64.5(12) . . . . ?
C49 C47 C40 K1 32.8(10) . . . . ?
C49 C47 C40 C35 120.3(9) . . . . ?
C49 C47 C40 C39 -59.8(11) . . . . ?
C110 C109 C108 C107 81(4) . . . . ?
C109 C108 C107 C106 -156(3) . . . . ?
C108 C107 C106 C105 -159(3) . . . . ?
C116 C115 C114 C113 -70.0(16) . . . . ?
C115 C114 C113 C112 -175.9(10) . . . . ?
C114 C113 C112 C111 76.2(15) . . . . ?
C99 C4 C3 K2 126.5(15) . . . . ?
C99 C4 C3 C2 -163.4(15) . . . . ?

loop_
_twin_individual_id
_twin_individual_mass_fraction_refined
_oxdiff_twin_reflns_isolated
_oxdiff_twin_reflns_overlapped
_twin_individual_twin_lattice_type
_twin_individual_twin_matrix_11
_twin_individual_twin_matrix_12
_twin_individual_twin_matrix_13
_twin_individual_twin_matrix_21
_twin_individual_twin_matrix_22
_twin_individual_twin_matrix_23
_twin_individual_twin_matrix_31
_twin_individual_twin_matrix_32
_twin_individual_twin_matrix_33
1 0.5382 29386 11733 ref 1.0000 0.0000 0.0000 0.0000 1.0000 0.0000 0.0000 0.0000 1.0000
2 0.4618 29600 11733 nmt -0.0322 0.9689 -0.0001 1.0318 0.0309 0.0003 -0.0431 -0.0417 -1.0005
